data_4131342
loop_
_publ_author_name
'Shen, Wangqiang'
'Bao, Lipiao'
'Wu, Yongbo'
'Pan, Changwang'
'Zhao, Shasha'
'Fang, Hongyun'
'Xie, Yunpeng'
'Jin, Peng'
'Peng, Ping'
'Li, Fang-Fang'
'Lu, Xing'

_publ_section_title
;
 Lu<sub>2</sub>@C<sub>2n</sub> (2n = 82, 84, 86): Crystallographic
 Evidence of Direct Lu-Lu Bonding between Two Divalent Lutetium Ions
 Inside Fullerene Cages.
;
_journal_issue 29
_journal_name_full 'Journal of the American Chemical Society'
_journal_page_first 9979
_journal_page_last 9984
_journal_paper_doi 10.1021/jacs.7b04421
_journal_volume 139
_journal_year 2017
_chemical_formula_moiety 'Lu2 C84, C36 H44 N4 Ni, 2(C H Cl3)'
_chemical_formula_sum 'C122 H45 Cl6 Lu2 N4 Ni S0'
_chemical_formula_weight 2187.97
_chemical_name_common 'Lu2@D2d-C84 Ni(OEP)'
_chemical_name_systematic 'Lu2@D2d-C84 Ni(OEP)'
_space_group_crystal_system monoclinic
_space_group_IT_number 12
_space_group_name_Hall '-C 2y'
_space_group_name_H-M_alt 'C 1 2/m 1'
_atom_sites_solution_hydrogens geom
_audit_creation_method SHELXL-2014/7
_cell_angle_alpha 90
_cell_angle_beta 95.150(2)
_cell_angle_gamma 90
_cell_formula_units_Z 4
_cell_length_a 25.1184(18)
_cell_length_b 15.5983(11)
_cell_length_c 19.6259(13)
_cell_measurement_reflns_used 9974
_cell_measurement_temperature 173(2)
_cell_measurement_theta_max 25.407
_cell_measurement_theta_min 2.882
_cell_volume 7658.5(9)
_computing_cell_refinement 'SAINT (Bruker, 2014)'
_computing_data_collection 'Apex2 (Bruker, 2014)'
_computing_data_reduction 'SAINT (Bruker, 2014)'
_computing_structure_refinement 'SHELXL-2014/7 (Sheldrick, 2014)'
_computing_structure_solution 'SHELXTL XT-2014/4 (Sheldrick, 2014)'
_diffrn_ambient_temperature 173(2)
_diffrn_detector_area_resol_mean 8.3
_diffrn_measured_fraction_theta_full 0.998
_diffrn_measured_fraction_theta_max 0.996
_diffrn_measurement_device_type 'Bruker D8 Quest'
_diffrn_measurement_method \w
_diffrn_radiation_type MoK\a
_diffrn_radiation_wavelength 0.71073
_diffrn_reflns_av_R_equivalents 0.0244
_diffrn_reflns_av_unetI/netI 0.0151
_diffrn_reflns_Laue_measured_fraction_full 0.998
_diffrn_reflns_Laue_measured_fraction_max 0.996
_diffrn_reflns_limit_h_max 30
_diffrn_reflns_limit_h_min -30
_diffrn_reflns_limit_k_max 18
_diffrn_reflns_limit_k_min -18
_diffrn_reflns_limit_l_max 23
_diffrn_reflns_limit_l_min -23
_diffrn_reflns_number 45170
_diffrn_reflns_point_group_measured_fraction_full 0.998
_diffrn_reflns_point_group_measured_fraction_max 0.996
_diffrn_reflns_theta_full 25.242
_diffrn_reflns_theta_max 25.440
_diffrn_reflns_theta_min 2.812
_diffrn_source 'fine-focus sealed tube'
_exptl_absorpt_coefficient_mu 3.079
_exptl_absorpt_correction_T_max 0.7452
_exptl_absorpt_correction_T_min 0.5781
_exptl_absorpt_correction_type multi-scan
_exptl_crystal_colour Black
_exptl_crystal_density_diffrn 1.898
_exptl_crystal_description Block
_exptl_crystal_F_000 4308
_exptl_crystal_size_max 0.150
_exptl_crystal_size_mid 0.100
_exptl_crystal_size_min 0.070
_refine_diff_density_max 2.082
_refine_diff_density_min -1.468
_refine_diff_density_rms 0.148
_refine_ls_extinction_method none
_refine_ls_goodness_of_fit_ref 1.034
_refine_ls_hydrogen_treatment constr
_refine_ls_matrix_type full
_refine_ls_number_parameters 860
_refine_ls_number_reflns 7346
_refine_ls_number_restraints 759
_refine_ls_restrained_S_all 1.104
_refine_ls_R_factor_all 0.1211
_refine_ls_R_factor_gt 0.1118
_refine_ls_shift/su_max 0.000
_refine_ls_shift/su_mean 0.000
_refine_ls_structure_factor_coef Fsqd
_refine_ls_weighting_details 'w=1/[\s^2^(Fo^2^)+(0.1950P)^2^+91.2098P] where P=(Fo^2^+2Fc^2^)/3'
_refine_ls_weighting_scheme calc
_refine_ls_wR_factor_gt 0.3046
_refine_ls_wR_factor_ref 0.3166
_reflns_Friedel_coverage 0.000
_reflns_number_gt 6526
_reflns_number_total 7346
_reflns_threshold_expression 'I > 2\s(I)'
_cod_data_source_file ja7b04421_si_004.cif
_cod_data_source_block Lu2@D2d-C84
_cod_depositor_comments
;
The following automatic conversions were performed:

data item '_exptl_absorpt_correction_type' value 'Multi-scan' was
changed to 'multi-scan' in accordance with the
/home/saulius/struct/COD-crude-data/automatic-downloads/DataCite-retrospective/ACS/depositions/lib/dictionaries/cif_core.dic
dictionary named 'cif_core.dic' version 2.4.2 last updated on
2011-04-26.

Automatic conversion script
Id: cif_fix_values 6909 2019-04-08 15:41:33Z antanas 
;
_cod_original_sg_symbol_H-M 'C 2/m'
_cod_database_code 4131342
_shelx_shelxl_version_number 2014/7
_shelx_space_group_comment
;
The symmetry employed for this shelxl refinement is uniquely defined
by the following loop, which should always be used as a source of
symmetry information in preference to the above space-group names.
They are only intended as comments.
;
_shelx_estimated_absorpt_t_min 0.698
_shelx_estimated_absorpt_t_max 0.806

loop_
_space_group_symop_operation_xyz
'x, y, z'
'-x, y, -z'
'x+1/2, y+1/2, z'
'-x+1/2, y+1/2, -z'
'-x, -y, -z'
'x, -y, z'
'-x+1/2, -y+1/2, -z'
'x+1/2, -y+1/2, z'

loop_
_atom_site_label
_atom_site_type_symbol
_atom_site_fract_x
_atom_site_fract_y
_atom_site_fract_z
_atom_site_U_iso_or_equiv
_atom_site_adp_type
_atom_site_occupancy
_atom_site_site_symmetry_order
_atom_site_calc_flag
_atom_site_refinement_flags_posn
_atom_site_refinement_flags_adp
_atom_site_refinement_flags_occupancy
_atom_site_disorder_assembly
_atom_site_disorder_group
Lu1 Lu 0.20817(10) 0.5000 -0.20862(17) 0.0470(6) Uani 0.2207 2 d S T P A 2
Lu2 Lu 0.20906(11) 0.5000 -0.41562(11) 0.0542(8) Uani 0.2043 2 d S T P A 2
Lu3 Lu 0.1643(2) 0.4118(5) -0.2826(5) 0.151(4) Uani 0.1105 1 d . . P A 2
Lu4 Lu 0.13233(19) 0.5000 -0.3310(6) 0.217(5) Uani 0.1718 2 d S T P A 2
Lu5 Lu 0.2781(3) 0.5366(4) -0.3501(6) 0.134(4) Uani 0.102 1 d . . P A 2
Lu6 Lu 0.2650(4) 0.5000 -0.3797(4) 0.050(2) Uani 0.0666 2 d S T P A 2
Lu7 Lu 0.1850(6) 0.4371(10) -0.2361(8) 0.222(6) Uani 0.1148 1 d . . P A 2
Lu8 Lu 0.2343(5) 0.5378(9) -0.3990(7) 0.222(6) Uani 0.094 1 d . . P A 2
Lu9 Lu 0.2695(8) 0.5864(13) -0.3298(7) 0.153(9) Uani 0.0562 1 d . . P A 2
Lu10 Lu 0.2033(5) 0.3794(8) -0.2715(8) 0.075(3) Uani 0.0341 1 d . . P A 2
Lu11 Lu 0.2178(10) 0.5000 -0.2147(6) 0.255(13) Uani 0.1376 2 d S T P A 2
Lu12 Lu 0.2769(10) 0.4614(12) -0.249(2) 0.220(18) Uani 0.0426 1 d . . P A 2
Lu13 Lu 0.2250(11) 0.3800(7) -0.3335(12) 0.150(9) Uani 0.0452 1 d . . P A 2
C1 C 0.0858(2) 0.3299(3) -0.2821(3) 0.146(6) Uani 0.5 1 d G U P B -1
C2 C 0.1310(2) 0.2864(3) -0.2535(3) 0.147(6) Uani 0.5 1 d G U P B -1
C3 C 0.1549(3) 0.2531(3) -0.3080(3) 0.133(6) Uani 0.5 1 d G U P B -1
C4 C 0.1263(2) 0.2815(3) -0.3674(3) 0.146(6) Uani 0.5 1 d G U P B -1
C5 C 0.08544(19) 0.3359(4) -0.3526(3) 0.137(6) Uani 0.5 1 d G U P B -1
C6 C 0.06262(16) 0.4032(4) -0.3914(3) 0.121(5) Uani 0.5 1 d G U P B -1
C7 C 0.04643(11) 0.4789(4) -0.3568(3) 0.117(5) Uani 0.5 1 d G U P B -1
C8 C 0.05482(12) 0.4748(4) -0.2848(3) 0.107(5) Uani 0.5 1 d G U P B -1
C9 C 0.07527(16) 0.4025(4) -0.2481(3) 0.130(5) Uani 0.5 1 d G U P B -1
C10 C 0.1056(2) 0.4236(4) -0.1867(3) 0.123(5) Uani 0.5 1 d G U P B -1
C11 C 0.1428(2) 0.3741(3) -0.1509(2) 0.134(5) Uani 0.5 1 d G U P B -1
C12 C 0.1582(3) 0.3057(3) -0.1924(3) 0.139(6) Uani 0.5 1 d G U P B -1
C13 C 0.2104(3) 0.2838(3) -0.1855(3) 0.134(6) Uani 0.5 1 d G U P B -1
C14 C 0.2363(3) 0.2534(3) -0.2411(3) 0.129(5) Uani 0.5 1 d G U P B -1
C15 C 0.2093(3) 0.2398(3) -0.3039(3) 0.139(6) Uani 0.5 1 d G U P B -1
C16 C 0.2375(3) 0.2518(3) -0.3606(3) 0.133(5) Uani 0.5 1 d G U P B -1
C17 C 0.2062(3) 0.2724(3) -0.4182(3) 0.138(6) Uani 0.5 1 d G U P B -1
C18 C 0.1535(3) 0.2829(4) -0.4223(3) 0.145(6) Uani 0.5 1 d G U P B -1
C19 C 0.1396(2) 0.3495(4) -0.4597(2) 0.128(6) Uani 0.5 1 d G U P B -1
C20 C 0.0937(2) 0.4099(4) -0.4485(3) 0.132(6) Uani 0.5 1 d G U P B -1
C21 C 0.1023(2) 0.4894(5) -0.4822(2) 0.133(5) Uani 0.5 1 d G U P B -1
C22 C 0.08055(19) 0.5639(5) -0.4509(3) 0.130(6) Uani 0.5 1 d G U P B -1
C23 C 0.05362(14) 0.5577(4) -0.3935(3) 0.118(5) Uani 0.5 1 d G U P B -1
C24 C 0.06931(16) 0.6410(4) -0.3346(3) 0.097(4) Uani 0.5 1 d G U P B -1
C25 C 0.07218(16) 0.6209(4) -0.2628(3) 0.100(5) Uani 0.5 1 d G U P B -1
C26 C 0.06719(15) 0.5414(4) -0.2353(3) 0.114(5) Uani 0.5 1 d G U P B -1
C27 C 0.09967(19) 0.5123(4) -0.1768(3) 0.104(4) Uani 0.5 1 d G U P B -1
C28 C 0.1393(2) 0.5628(4) -0.1381(2) 0.101(3) Uani 0.5 1 d G U P B -1
C29 C 0.1834(3) 0.5168(4) -0.10110(15) 0.101(3) Uani 0.5 1 d G U P B -1
C30 C 0.1808(3) 0.4272(4) -0.11675(17) 0.112(5) Uani 0.5 1 d G U P B -1
C31 C 0.2357(3) 0.4020(4) -0.11291(17) 0.126(6) Uani 0.5 1 d G U P B -1
C32 C 0.2488(3) 0.3321(4) -0.1450(2) 0.140(6) Uani 0.5 1 d G U P B -1
C33 C 0.2977(2) 0.3348(4) -0.1742(3) 0.129(6) Uani 0.5 1 d G U P B -1
C34 C 0.2883(2) 0.2866(3) -0.2348(3) 0.140(6) Uani 0.5 1 d G U P B -1
C35 C 0.3163(2) 0.2977(4) -0.2903(3) 0.129(5) Uani 0.5 1 d G U P B -1
C36 C 0.2901(2) 0.2748(4) -0.3529(3) 0.120(5) Uani 0.5 1 d G U P B -1
C37 C 0.3047(2) 0.3295(4) -0.4037(3) 0.126(5) Uani 0.5 1 d G U P B -1
C38 C 0.2698(3) 0.3538(4) -0.4613(2) 0.124(5) Uani 0.5 1 d G U P B -1
C39 C 0.2227(3) 0.3246(4) -0.4633(2) 0.131(6) Uani 0.5 1 d G U P B -1
C40 C 0.1822(3) 0.3701(4) -0.49083(19) 0.115(5) Uani 0.5 1 d G U P B -1
C41 C 0.1933(3) 0.4570(5) -0.52028(14) 0.117(5) Uani 0.5 1 d G U P B -1
C42 C 0.1498(3) 0.5177(5) -0.51318(15) 0.127(5) Uani 0.5 1 d G U P B -1
C43 C 0.1560(3) 0.6076(5) -0.49810(18) 0.129(6) Uani 0.5 1 d G U P B -1
C44 C 0.1167(2) 0.6376(4) -0.4534(2) 0.119(5) Uani 0.5 1 d G U P B -1
C45 C 0.1327(2) 0.7054(3) -0.4002(3) 0.106(5) Uani 0.5 1 d G U P B -1
C46 C 0.1061(2) 0.7117(3) -0.3380(3) 0.105(5) Uani 0.5 1 d G U P B -1
C47 C 0.1317(2) 0.7291(3) -0.2707(3) 0.117(5) Uani 0.5 1 d G U P B -1
C48 C 0.1130(2) 0.6684(3) -0.2214(3) 0.096(4) Uani 0.5 1 d G U P B -1
C49 C 0.1487(2) 0.6445(3) -0.1656(2) 0.115(5) Uani 0.5 1 d G U P B -1
C50 C 0.2023(3) 0.6716(3) -0.1536(2) 0.100(5) Uani 0.5 1 d G U P B -1
C51 C 0.2515(2) 0.6247(4) -0.12613(19) 0.092(4) Uani 0.5 1 d G U P B -1
C52 C 0.2379(3) 0.5436(4) -0.09458(14) 0.106(5) Uani 0.5 1 d G U P B -1
C53 C 0.2719(2) 0.4723(4) -0.10584(16) 0.108(5) Uani 0.5 1 d G U P B -1
C54 C 0.3174(2) 0.4826(4) -0.1380(2) 0.122(5) Uani 0.5 1 d G U P B -1
C55 C 0.3316(2) 0.4065(4) -0.1716(3) 0.130(6) Uani 0.5 1 d G U P B -1
C56 C 0.36011(15) 0.4196(5) -0.2287(3) 0.145(6) Uani 0.5 1 d G U P B -1
C57 C 0.35210(17) 0.3654(4) -0.2833(3) 0.135(6) Uani 0.5 1 d G U P B -1
C58 C 0.36773(15) 0.4116(5) -0.3373(3) 0.144(6) Uani 0.5 1 d G U P B -1
C59 C 0.34402(19) 0.3928(5) -0.3986(3) 0.130(5) Uani 0.5 1 d G U P B -1
C60 C 0.3341(2) 0.4584(5) -0.4482(3) 0.136(5) Uani 0.5 1 d G U P B -1
C61 C 0.2853(3) 0.4352(5) -0.4871(2) 0.120(5) Uani 0.5 1 d G U P B -1
C62 C 0.2444(3) 0.4956(5) -0.51553(16) 0.130(5) Uani 0.5 1 d G U P B -1
C63 C 0.2496(3) 0.5844(5) -0.50208(19) 0.120(5) Uani 0.5 1 d G U P B -1
C64 C 0.2069(3) 0.6421(4) -0.48755(19) 0.134(6) Uani 0.5 1 d G U P B -1
C65 C 0.2267(3) 0.7027(4) -0.4344(3) 0.122(5) Uani 0.5 1 d G U P B -1
C66 C 0.1873(3) 0.7387(3) -0.3894(3) 0.112(5) Uani 0.5 1 d G U P B -1
C67 C 0.2117(3) 0.7670(3) -0.3264(3) 0.127(5) Uani 0.5 1 d G U P B -1
C68 C 0.1844(3) 0.7576(3) -0.2647(3) 0.120(5) Uani 0.5 1 d G U P B -1
C69 C 0.2207(2) 0.7246(3) -0.2103(3) 0.127(5) Uani 0.5 1 d G U P B -1
C70 C 0.2735(2) 0.7303(3) -0.2355(3) 0.136(6) Uani 0.5 1 d G U P B -1
C71 C 0.3032(2) 0.6917(4) -0.2122(3) 0.133(6) Uani 0.5 1 d G U P B -1
C72 C 0.2944(2) 0.6298(4) -0.1561(2) 0.119(5) Uani 0.5 1 d G U P B -1
C73 C 0.33583(19) 0.5617(5) -0.1589(3) 0.129(6) Uani 0.5 1 d G U P B -1
C74 C 0.36071(14) 0.5726(5) -0.2227(3) 0.141(6) Uani 0.5 1 d G U P B -1
C75 C 0.37478(11) 0.4980(5) -0.2521(3) 0.142(5) Uani 0.5 1 d G U P B -1
C76 C 0.37554(11) 0.4966(5) -0.3217(3) 0.142(5) Uani 0.5 1 d G U P B -1
C77 C 0.36032(15) 0.5621(5) -0.3695(3) 0.140(6) Uani 0.5 1 d G U P B -1
C78 C 0.3281(2) 0.5423(5) -0.4287(3) 0.147(6) Uani 0.5 1 d G U P B -1
C79 C 0.2965(2) 0.6122(5) -0.4578(3) 0.135(5) Uani 0.5 1 d G U P B -1
C80 C 0.2829(2) 0.6871(4) -0.4207(3) 0.138(6) Uani 0.5 1 d G U P B -1
C81 C 0.3061(2) 0.6959(4) -0.3540(3) 0.145(6) Uani 0.5 1 d G U P B -1
C82 C 0.2678(2) 0.7455(3) -0.3093(3) 0.127(5) Uani 0.5 1 d G U P B -1
C83 C 0.34818(17) 0.6409(5) -0.3391(3) 0.133(5) Uani 0.5 1 d G U P B -1
C84 C 0.34247(17) 0.6549(4) -0.2572(3) 0.125(5) Uani 0.5 1 d G U P B -1
Ni1A Ni 0.02253(3) 0.5000 -0.08024(4) 0.0208(3) Uani 1 2 d S T P C 3
C1A C -0.0830(3) 0.3567(5) -0.3500(3) 0.0456(15) Uani 1 1 d . . . C 3
H1AA H -0.1039 0.3224 -0.3830 0.068 Uiso 1 1 calc R U . C 3
H1AB H -0.0566 0.3214 -0.3252 0.068 Uiso 1 1 calc R U . C 3
H1AC H -0.0655 0.4014 -0.3731 0.068 Uiso 1 1 calc R U . C 3
N2A N 0.02388(15) 0.3740(3) -0.0816(2) 0.0233(9) Uani 1 1 d . . . C 3
C2A C -0.1193(2) 0.3963(4) -0.3004(3) 0.0363(13) Uani 1 1 d . . . C 3
H2AA H -0.1480 0.4269 -0.3263 0.044 Uiso 1 1 calc R U . C 3
H2AB H -0.1352 0.3508 -0.2754 0.044 Uiso 1 1 calc R U . C 3
N3A N 0.0791(2) 0.5000 -0.0044(3) 0.0227(12) Uani 1 2 d S T P C 3
C18A C 0.2297(3) 0.3703(5) 0.0743(4) 0.0537(18) Uani 1 1 d . . . C 3
H18A H 0.2153 0.3371 0.0357 0.081 Uiso 1 1 calc R U . C 3
H18B H 0.2551 0.3363 0.1020 0.081 Uiso 1 1 calc R U . C 3
H18C H 0.2470 0.4203 0.0584 0.081 Uiso 1 1 calc R U . C 3
C17A C 0.1846(2) 0.3973(4) 0.1167(3) 0.0342(12) Uani 1 1 d . . . C 3
H17A H 0.1656 0.3467 0.1301 0.041 Uiso 1 1 calc R U . C 3
H17B H 0.1996 0.4256 0.1580 0.041 Uiso 1 1 calc R U . C 3
C16A C 0.14575(19) 0.4568(4) 0.0777(2) 0.0272(10) Uani 1 1 d . . . C 3
C15A C 0.10418(18) 0.4300(3) 0.0268(2) 0.0239(10) Uani 1 1 d . . . C 3
C14A C 0.09255(19) 0.3463(3) 0.0115(3) 0.0255(10) Uani 1 1 d . . . C 3
H14A H 0.1111 0.3043 0.0376 0.031 Uiso 1 1 calc R U . C 3
C13A C 0.05538(18) 0.3197(3) -0.0398(3) 0.0242(10) Uani 1 1 d . . . C 3
C12A C 0.1291(3) 0.1398(5) -0.0480(4) 0.0539(17) Uani 1 1 d . . . C 3
H12A H 0.1253 0.1289 -0.0963 0.081 Uiso 1 1 calc R U . C 3
H12B H 0.1453 0.0911 -0.0245 0.081 Uiso 1 1 calc R U . C 3
H12C H 0.1514 0.1893 -0.0388 0.081 Uiso 1 1 calc R U . C 3
C11A C 0.0742(2) 0.1561(4) -0.0230(3) 0.0345(12) Uani 1 1 d . . . C 3
H11A H 0.0523 0.1052 -0.0311 0.041 Uiso 1 1 calc R U . C 3
H11B H 0.0783 0.1663 0.0260 0.041 Uiso 1 1 calc R U . C 3
C10A C 0.0458(2) 0.2315(3) -0.0578(3) 0.0290(11) Uani 1 1 d . . . C 3
C9A C 0.0103(3) 0.1416(5) -0.2184(4) 0.0594(19) Uani 1 1 d . . . C 3
H9AA H -0.0070 0.0942 -0.2425 0.089 Uiso 1 1 calc R U . C 3
H9AB H 0.0476 0.1291 -0.2084 0.089 Uiso 1 1 calc R U . C 3
H9AC H 0.0063 0.1922 -0.2463 0.089 Uiso 1 1 calc R U . C 3
C8A C -0.0155(2) 0.1566(4) -0.1513(3) 0.0376(13) Uani 1 1 d . . . C 3
H8AA H -0.0535 0.1659 -0.1617 0.045 Uiso 1 1 calc R U . C 3
H8AB H -0.0110 0.1054 -0.1233 0.045 Uiso 1 1 calc R U . C 3
C7A C 0.0075(2) 0.2308(3) -0.1116(3) 0.0292(11) Uani 1 1 d . . . C 3
C6A C -0.00588(19) 0.3197(3) -0.1258(3) 0.0243(10) Uani 1 1 d . . . C 3
C5A C -0.0429(2) 0.3460(3) -0.1771(3) 0.0268(10) Uani 1 1 d . . . C 3
H5A H -0.0616 0.3040 -0.2029 0.032 Uiso 1 1 calc R U . C 3
C4A C -0.05421(19) 0.4305(3) -0.1932(3) 0.0253(10) Uani 1 1 d . . . C 3
C3A C -0.0907(2) 0.4566(4) -0.2505(3) 0.0297(11) Uani 1 1 d . . . C 3
N1A N -0.0316(2) 0.5000 -0.1583(3) 0.0225(12) Uani 1 2 d S T P C 3
Cl1B Cl -0.26000(19) 0.5000 -0.3064(3) 0.1110(15) Uani 1 2 d S T P D 4
C1B C -0.3235(9) 0.4786(11) -0.2863(12) 0.089(7) Uani 0.5 1 d . . P D 4
Cl3B Cl -0.3699(4) 0.5334(5) -0.3462(6) 0.170(5) Uani 0.5 1 d . . P D 4
Cl2B Cl -0.3335(3) 0.5000 -0.2068(3) 0.165(3) Uani 1 2 d S T P D 4
Cl1C Cl 0.0001(5) 0.1419(10) -0.4057(6) 0.184(5) Uani 0.5 1 d D . P E -5
C5C C 0.0036(10) 0.122(2) -0.4913(10) 0.57(10) Uani 0.5 1 d D . P E -5
H5C H 0.0207 0.0661 -0.4967 0.678 Uiso 0.5 1 calc R U P E -5
Cl3C Cl 0.0335(6) 0.1973(14) -0.5395(8) 0.262(10) Uani 0.5 1 d D . P E -5
Cl2C Cl -0.0627(3) 0.1159(9) -0.5240(8) 0.191(6) Uani 0.5 1 d D . P E -5

loop_
_atom_site_aniso_label
_atom_site_aniso_U_11
_atom_site_aniso_U_22
_atom_site_aniso_U_33
_atom_site_aniso_U_23
_atom_site_aniso_U_13
_atom_site_aniso_U_12
Lu1 0.0436(11) 0.0798(16) 0.0198(13) 0.000 0.0158(9) 0.000
Lu2 0.0532(15) 0.094(2) 0.0168(9) 0.000 0.0130(9) 0.000
Lu3 0.065(3) 0.156(6) 0.224(8) 0.140(6) -0.020(4) -0.057(4)
Lu4 0.033(2) 0.342(14) 0.272(11) 0.000 0.001(4) 0.000
Lu5 0.096(4) 0.064(3) 0.262(10) -0.045(4) 0.133(6) -0.048(3)
Lu6 0.086(6) 0.022(4) 0.051(4) 0.000 0.051(4) 0.000
Lu7 0.222(9) 0.242(10) 0.232(10) 0.199(9) 0.191(9) 0.133(8)
Lu8 0.222(9) 0.242(10) 0.232(10) 0.199(9) 0.191(9) 0.133(8)
Lu9 0.172(13) 0.178(14) 0.093(7) 0.081(9) -0.073(9) -0.160(13)
Lu10 0.047(6) 0.061(6) 0.122(10) 0.029(7) 0.027(7) 0.003(5)
Lu11 0.29(2) 0.44(3) 0.039(5) 0.000 0.042(8) 0.000
Lu12 0.165(18) 0.105(11) 0.36(4) 0.086(17) -0.17(2) -0.050(11)
Lu13 0.23(2) 0.043(5) 0.198(17) -0.002(8) 0.128(17) 0.052(9)
C1 0.132(11) 0.121(11) 0.189(12) -0.002(11) 0.038(11) -0.056(10)
C2 0.166(11) 0.090(10) 0.187(12) 0.028(10) 0.032(11) -0.047(10)
C3 0.164(11) 0.048(8) 0.186(12) -0.006(9) 0.006(11) -0.042(9)
C4 0.161(12) 0.093(10) 0.183(12) -0.042(10) -0.002(11) -0.051(10)
C5 0.120(10) 0.106(10) 0.183(12) -0.030(10) -0.009(10) -0.061(9)
C6 0.074(9) 0.118(10) 0.164(11) -0.037(10) -0.033(9) -0.040(9)
C7 0.048(6) 0.134(12) 0.164(10) -0.017(10) -0.006(8) -0.030(8)
C8 0.054(7) 0.138(11) 0.138(10) -0.012(9) 0.058(7) -0.026(7)
C9 0.099(9) 0.130(11) 0.172(11) -0.008(10) 0.073(9) -0.043(9)
C10 0.116(9) 0.136(11) 0.128(10) 0.023(9) 0.083(8) -0.018(9)
C11 0.166(11) 0.137(11) 0.112(10) 0.045(9) 0.078(9) -0.017(10)
C12 0.187(11) 0.091(9) 0.144(11) 0.063(9) 0.055(10) -0.033(10)
C13 0.191(12) 0.077(9) 0.136(11) 0.074(8) 0.019(10) 0.001(10)
C14 0.181(11) 0.041(7) 0.160(11) 0.038(9) -0.010(11) 0.039(9)
C15 0.189(12) 0.050(8) 0.176(12) -0.007(9) 0.013(11) 0.012(10)
C16 0.184(11) 0.062(8) 0.154(11) -0.040(9) 0.025(10) 0.033(10)
C17 0.178(12) 0.092(10) 0.142(11) -0.067(9) 0.011(11) 0.012(10)
C18 0.172(12) 0.105(10) 0.153(11) -0.067(10) -0.012(11) -0.017(11)
C19 0.150(11) 0.106(10) 0.119(10) -0.078(9) -0.039(9) -0.001(10)
C20 0.123(10) 0.125(10) 0.134(10) -0.053(10) -0.068(9) -0.010(10)
C21 0.137(10) 0.144(11) 0.102(9) -0.014(10) -0.077(8) -0.010(10)
C22 0.114(10) 0.138(11) 0.124(10) 0.021(10) -0.070(9) 0.016(9)
C23 0.064(8) 0.137(11) 0.146(10) 0.032(10) -0.028(8) 0.013(9)
C24 0.052(7) 0.106(9) 0.133(10) 0.033(9) 0.017(8) 0.045(7)
C25 0.068(8) 0.099(9) 0.142(10) 0.031(9) 0.051(8) 0.046(7)
C26 0.085(8) 0.127(10) 0.140(10) 0.004(9) 0.061(8) 0.004(8)
C27 0.097(8) 0.129(10) 0.097(8) 0.000(9) 0.074(6) 0.001(9)
C28 0.134(7) 0.119(8) 0.060(5) -0.007(6) 0.064(5) -0.002(6)
C29 0.134(7) 0.119(8) 0.060(5) -0.007(6) 0.064(5) -0.002(6)
C30 0.156(10) 0.127(10) 0.062(8) 0.039(8) 0.049(8) 0.007(9)
C31 0.176(11) 0.129(11) 0.075(9) 0.038(9) 0.015(9) 0.020(10)
C32 0.186(11) 0.109(10) 0.122(11) 0.054(9) 0.002(10) 0.026(10)
C33 0.149(11) 0.099(10) 0.131(11) 0.046(9) -0.029(10) 0.071(9)
C34 0.165(11) 0.081(9) 0.165(11) 0.029(10) -0.028(10) 0.064(9)
C35 0.133(10) 0.094(9) 0.158(11) -0.001(9) 0.000(10) 0.088(8)
C36 0.152(11) 0.064(8) 0.144(11) -0.031(8) 0.014(10) 0.066(9)
C37 0.144(10) 0.124(10) 0.114(10) -0.043(9) 0.041(9) 0.071(9)
C38 0.146(11) 0.137(11) 0.092(9) -0.045(9) 0.035(9) 0.033(10)
C39 0.166(11) 0.123(11) 0.105(10) -0.070(9) 0.013(10) 0.012(10)
C40 0.136(11) 0.127(10) 0.077(8) -0.085(8) -0.018(8) 0.013(10)
C41 0.151(11) 0.154(10) 0.043(6) -0.039(8) -0.017(8) -0.020(10)
C42 0.159(11) 0.149(11) 0.061(7) 0.000(9) -0.054(8) -0.019(10)
C43 0.164(11) 0.136(11) 0.078(9) 0.042(9) -0.040(9) -0.007(10)
C44 0.123(10) 0.113(10) 0.112(10) 0.062(9) -0.043(9) 0.015(9)
C45 0.118(10) 0.082(9) 0.120(10) 0.059(8) 0.016(9) 0.045(8)
C46 0.095(9) 0.085(9) 0.140(10) 0.035(9) 0.028(9) 0.060(8)
C47 0.128(10) 0.078(9) 0.150(10) -0.012(9) 0.036(9) 0.055(8)
C48 0.091(8) 0.101(9) 0.101(9) -0.015(8) 0.039(7) 0.068(7)
C49 0.136(10) 0.118(10) 0.098(9) -0.031(9) 0.053(8) 0.007(9)
C50 0.119(9) 0.095(9) 0.088(8) -0.083(7) 0.029(8) -0.036(8)
C51 0.135(10) 0.094(9) 0.047(7) -0.049(7) 0.012(7) -0.053(8)
C52 0.140(10) 0.130(10) 0.049(7) -0.013(8) 0.016(8) -0.004(9)
C53 0.137(10) 0.138(11) 0.042(6) 0.017(7) -0.022(8) 0.003(9)
C54 0.122(9) 0.137(11) 0.095(9) 0.011(9) -0.057(8) 0.023(10)
C55 0.115(10) 0.138(11) 0.124(10) 0.032(10) -0.051(9) 0.053(9)
C56 0.086(9) 0.167(11) 0.172(11) 0.015(11) -0.035(10) 0.054(11)
C57 0.090(9) 0.149(11) 0.165(11) 0.004(10) -0.002(10) 0.084(9)
C58 0.076(8) 0.176(11) 0.183(11) 0.002(11) 0.034(9) 0.069(9)
C59 0.107(9) 0.159(11) 0.135(10) -0.031(9) 0.068(9) 0.075(9)
C60 0.124(9) 0.187(11) 0.114(9) -0.006(9) 0.108(8) 0.013(10)
C61 0.142(10) 0.171(11) 0.060(8) -0.010(8) 0.080(8) 0.024(10)
C62 0.169(10) 0.173(11) 0.053(6) -0.007(10) 0.045(8) -0.002(11)
C63 0.167(11) 0.136(11) 0.064(8) 0.029(9) 0.058(8) -0.014(10)
C64 0.174(11) 0.131(11) 0.096(10) 0.052(9) 0.010(10) -0.018(10)
C65 0.170(11) 0.086(9) 0.112(10) 0.069(9) 0.028(10) -0.016(10)
C66 0.149(11) 0.054(8) 0.132(10) 0.057(8) 0.012(9) 0.007(8)
C67 0.164(11) 0.061(9) 0.157(11) 0.028(9) 0.023(10) -0.011(9)
C68 0.157(11) 0.059(8) 0.148(11) -0.027(9) 0.034(10) 0.020(9)
C69 0.160(11) 0.092(9) 0.129(10) -0.062(9) 0.011(10) -0.017(9)
C70 0.151(11) 0.094(10) 0.158(11) -0.037(10) -0.011(10) -0.040(10)
C71 0.129(10) 0.121(11) 0.138(11) -0.028(10) -0.047(9) -0.054(9)
C72 0.121(10) 0.126(11) 0.098(9) -0.034(9) -0.050(9) -0.032(9)
C73 0.103(10) 0.150(11) 0.119(10) -0.004(10) -0.068(9) -0.018(9)
C74 0.080(9) 0.167(11) 0.166(11) -0.009(11) -0.052(9) -0.027(11)
C75 0.059(7) 0.180(11) 0.180(11) 0.007(12) -0.031(8) 0.012(12)
C76 0.047(6) 0.192(11) 0.186(11) 0.009(12) 0.016(8) 0.011(12)
C77 0.078(9) 0.188(11) 0.158(11) 0.029(11) 0.037(9) -0.045(10)
C78 0.132(10) 0.186(11) 0.137(11) 0.040(10) 0.082(9) -0.032(10)
C79 0.152(11) 0.151(11) 0.112(10) 0.055(9) 0.067(9) -0.031(10)
C80 0.167(11) 0.118(10) 0.133(10) 0.069(9) 0.037(10) -0.049(10)
C81 0.153(11) 0.116(10) 0.167(11) 0.034(10) 0.013(10) -0.067(10)
C82 0.150(11) 0.064(8) 0.164(11) 0.013(9) 0.002(10) -0.061(9)
C83 0.088(9) 0.141(11) 0.169(11) 0.032(10) 0.012(9) -0.069(9)
C84 0.083(9) 0.133(11) 0.150(11) -0.011(10) -0.038(9) -0.066(9)
Ni1A 0.0158(5) 0.0242(5) 0.0219(5) 0.000 -0.0011(3) 0.000
C1A 0.049(4) 0.051(4) 0.036(3) -0.006(3) -0.007(3) -0.004(3)
N2A 0.0182(19) 0.027(2) 0.024(2) 0.0011(16) 0.0006(16) -0.0006(15)
C2A 0.029(3) 0.040(3) 0.037(3) 0.000(2) -0.013(2) -0.002(2)
N3A 0.019(3) 0.025(3) 0.023(3) 0.000 -0.002(2) 0.000
C18A 0.033(3) 0.069(5) 0.059(4) 0.026(4) 0.005(3) 0.021(3)
C17A 0.026(3) 0.044(3) 0.031(3) 0.007(2) -0.006(2) 0.003(2)
C16A 0.021(2) 0.039(3) 0.022(2) 0.003(2) 0.0024(18) 0.002(2)
C15A 0.017(2) 0.032(3) 0.022(2) 0.0004(19) 0.0016(17) 0.0025(19)
C14A 0.020(2) 0.031(3) 0.025(2) 0.005(2) 0.0029(18) 0.0034(19)
C13A 0.017(2) 0.026(2) 0.029(2) 0.0036(19) 0.0029(18) 0.0012(18)
C12A 0.046(4) 0.051(4) 0.065(4) 0.006(3) 0.009(3) 0.022(3)
C11A 0.032(3) 0.027(3) 0.044(3) 0.004(2) -0.001(2) 0.003(2)
C10A 0.024(2) 0.027(3) 0.037(3) 0.004(2) 0.006(2) 0.001(2)
C9A 0.063(4) 0.049(4) 0.066(5) -0.026(4) 0.006(4) -0.008(3)
C8A 0.039(3) 0.024(3) 0.049(3) -0.001(2) -0.006(3) -0.005(2)
C7A 0.024(2) 0.029(3) 0.034(3) 0.000(2) 0.003(2) -0.003(2)
C6A 0.020(2) 0.026(2) 0.027(2) 0.0004(19) 0.0014(18) -0.0035(18)
C5A 0.023(2) 0.029(3) 0.027(2) -0.002(2) -0.0020(19) -0.005(2)
C4A 0.019(2) 0.029(2) 0.028(2) 0.0006(19) -0.0014(18) -0.0024(19)
C3A 0.021(2) 0.037(3) 0.029(3) 0.001(2) -0.0036(19) -0.002(2)
N1A 0.019(3) 0.026(3) 0.023(3) 0.000 0.003(2) 0.000
Cl1B 0.094(3) 0.146(4) 0.100(3) 0.000 0.047(2) 0.000
C1B 0.090(13) 0.061(18) 0.119(16) -0.013(10) 0.034(12) -0.006(9)
Cl3B 0.171(8) 0.119(6) 0.198(9) -0.013(5) -0.108(7) -0.001(5)
Cl2B 0.126(4) 0.288(10) 0.090(3) 0.000 0.056(3) 0.000
Cl1C 0.166(9) 0.245(15) 0.143(8) -0.031(9) 0.016(7) -0.035(9)
C5C 0.12(3) 1.4(3) 0.17(4) -0.27(11) -0.05(3) 0.01(11)
Cl3C 0.183(12) 0.42(3) 0.189(12) -0.009(14) 0.054(9) -0.189(16)
Cl2C 0.081(5) 0.211(11) 0.277(15) 0.102(11) -0.003(6) -0.028(6)

loop_
_atom_type_symbol
_atom_type_description
_atom_type_scat_dispersion_real
_atom_type_scat_dispersion_imag
_atom_type_scat_source
C C 0.0033 0.0016 'International Tables Vol C Tables 4.2.6.8 and 6.1.1.4'
H H 0.0000 0.0000 'International Tables Vol C Tables 4.2.6.8 and 6.1.1.4'
N N 0.0061 0.0033 'International Tables Vol C Tables 4.2.6.8 and 6.1.1.4'
S S 0.1246 0.1234 'International Tables Vol C Tables 4.2.6.8 and 6.1.1.4'
Cl Cl 0.1484 0.1585 'International Tables Vol C Tables 4.2.6.8 and 6.1.1.4'
Ni Ni 0.3393 1.1124 'International Tables Vol C Tables 4.2.6.8 and 6.1.1.4'
Lu Lu -0.4720 5.8584 'International Tables Vol C Tables 4.2.6.8 and 6.1.1.4'

loop_
_geom_angle_atom_site_label_1
_geom_angle_atom_site_label_2
_geom_angle_atom_site_label_3
_geom_angle
_geom_angle_site_symmetry_1
_geom_angle_site_symmetry_3
Lu7 Lu1 Lu7 104.7(10) . 6_565
Lu7 Lu1 Lu12 88.7(7) . .
Lu7 Lu1 Lu12 116.1(7) 6_565 .
Lu7 Lu1 Lu12 116.1(7) . 6_565
Lu7 Lu1 Lu12 88.7(7) 6_565 6_565
Lu12 Lu1 Lu12 34.0(9) . 6_565
Lu7 Lu1 Lu3 16.0(4) . .
Lu7 Lu1 Lu3 91.1(5) 6_565 .
Lu12 Lu1 Lu3 87.1(7) . .
Lu12 Lu1 Lu3 108.1(7) 6_565 .
Lu7 Lu1 Lu3 91.1(5) . 6_565
Lu7 Lu1 Lu3 16.0(4) 6_565 6_565
Lu12 Lu1 Lu3 108.1(7) . 6_565
Lu12 Lu1 Lu3 87.1(7) 6_565 6_565
Lu3 Lu1 Lu3 76.6(3) . 6_565
Lu7 Lu1 Lu10 25.6(5) . .
Lu7 Lu1 Lu10 115.1(6) 6_565 .
Lu12 Lu1 Lu10 63.1(6) . .
Lu12 Lu1 Lu10 92.1(6) 6_565 .
Lu3 Lu1 Lu10 28.7(3) . .
Lu3 Lu1 Lu10 99.2(4) 6_565 .
Lu7 Lu1 Lu10 115.1(6) . 6_565
Lu7 Lu1 Lu10 25.6(5) 6_565 6_565
Lu12 Lu1 Lu10 92.1(6) . 6_565
Lu12 Lu1 Lu10 63.1(6) 6_565 6_565
Lu3 Lu1 Lu10 99.2(4) . 6_565
Lu3 Lu1 Lu10 28.7(3) 6_565 6_565
Lu10 Lu1 Lu10 113.7(7) . 6_565
Lu7 Lu1 Lu4 52.9(5) . .
Lu7 Lu1 Lu4 53.0(5) 6_565 .
Lu12 Lu1 Lu4 100.8(8) . .
Lu12 Lu1 Lu4 100.8(8) 6_565 .
Lu3 Lu1 Lu4 38.31(16) . .
Lu3 Lu1 Lu4 38.31(17) 6_565 .
Lu10 Lu1 Lu4 63.3(4) . .
Lu10 Lu1 Lu4 63.3(4) 6_565 .
Lu7 Lu1 Lu13 44.0(5) . .
Lu7 Lu1 Lu13 102.9(6) 6_565 .
Lu12 Lu1 Lu13 49.1(8) . .
Lu12 Lu1 Lu13 72.2(7) 6_565 .
Lu3 Lu1 Lu13 38.2(5) . .
Lu3 Lu1 Lu13 87.3(5) 6_565 .
Lu10 Lu1 Lu13 22.7(4) . .
Lu10 Lu1 Lu13 94.3(4) 6_565 .
Lu4 Lu1 Lu13 58.9(5) . .
Lu7 Lu1 Lu13 102.9(6) . 6_565
Lu7 Lu1 Lu13 44.0(5) 6_565 6_565
Lu12 Lu1 Lu13 72.2(7) . 6_565
Lu12 Lu1 Lu13 49.1(8) 6_565 6_565
Lu3 Lu1 Lu13 87.3(5) . 6_565
Lu3 Lu1 Lu13 38.2(5) 6_565 6_565
Lu10 Lu1 Lu13 94.3(4) . 6_565
Lu10 Lu1 Lu13 22.7(4) 6_565 6_565
Lu4 Lu1 Lu13 58.9(5) . 6_565
Lu13 Lu1 Lu13 73.1(6) . 6_565
Lu7 Lu1 Lu9 65.6(6) . 6_565
Lu7 Lu1 Lu9 104.2(5) 6_565 6_565
Lu12 Lu1 Lu9 28.6(7) . 6_565
Lu12 Lu1 Lu9 50.6(7) 6_565 6_565
Lu3 Lu1 Lu9 60.2(5) . 6_565
Lu3 Lu1 Lu9 91.1(3) 6_565 6_565
Lu10 Lu1 Lu9 41.8(6) . 6_565
Lu10 Lu1 Lu9 87.2(5) 6_565 6_565
Lu4 Lu1 Lu9 73.5(2) . 6_565
Lu13 Lu1 Lu9 22.2(4) . 6_565
Lu13 Lu1 Lu9 64.5(5) 6_565 6_565
Lu8 Lu2 Lu8 81.5(13) 6_565 .
Lu8 Lu2 Lu6 40.7(7) 6_565 .
Lu8 Lu2 Lu6 40.7(7) . .
Lu8 Lu2 Lu5 26.8(6) 6_565 6_565
Lu8 Lu2 Lu5 57.0(7) . 6_565
Lu6 Lu2 Lu5 18.74(19) . 6_565
Lu8 Lu2 Lu5 57.0(7) 6_565 .
Lu8 Lu2 Lu5 26.8(6) . .
Lu6 Lu2 Lu5 18.74(19) . .
Lu5 Lu2 Lu5 30.9(4) 6_565 .
Lu8 Lu2 Lu13 37.5(8) 6_565 .
Lu8 Lu2 Lu13 101.0(9) . .
Lu6 Lu2 Lu13 66.9(7) . .
Lu5 Lu2 Lu13 48.2(7) 6_565 .
Lu5 Lu2 Lu13 74.7(7) . .
Lu8 Lu2 Lu13 101.0(9) 6_565 6_565
Lu8 Lu2 Lu13 37.5(8) . 6_565
Lu6 Lu2 Lu13 66.9(7) . 6_565
Lu5 Lu2 Lu13 74.7(7) 6_565 6_565
Lu5 Lu2 Lu13 48.2(7) . 6_565
Lu13 Lu2 Lu13 98.0(10) . 6_565
Lu8 Lu2 Lu9 20.1(6) 6_565 6_565
Lu8 Lu2 Lu9 75.6(8) . 6_565
Lu6 Lu2 Lu9 38.7(6) . 6_565
Lu5 Lu2 Lu9 20.0(6) 6_565 6_565
Lu5 Lu2 Lu9 48.9(6) . 6_565
Lu13 Lu2 Lu9 28.3(6) . 6_565
Lu13 Lu2 Lu9 85.3(8) 6_565 6_565
Lu8 Lu2 Lu9 75.6(8) 6_565 .
Lu8 Lu2 Lu9 20.1(6) . .
Lu6 Lu2 Lu9 38.7(6) . .
Lu5 Lu2 Lu9 48.9(6) 6_565 .
Lu5 Lu2 Lu9 20.0(6) . .
Lu13 Lu2 Lu9 85.3(8) . .
Lu13 Lu2 Lu9 28.3(6) 6_565 .
Lu9 Lu2 Lu9 63.8(9) 6_565 .
Lu8 Lu2 Lu4 107.4(7) 6_565 .
Lu8 Lu2 Lu4 107.4(7) . .
Lu6 Lu2 Lu4 113.8(3) . .
Lu5 Lu2 Lu4 102.6(3) 6_565 .
Lu5 Lu2 Lu4 102.6(3) . .
Lu13 Lu2 Lu4 71.2(4) . .
Lu13 Lu2 Lu4 71.2(4) 6_565 .
Lu9 Lu2 Lu4 90.6(5) 6_565 .
Lu9 Lu2 Lu4 90.6(5) . .
Lu8 Lu2 Lu3 105.6(6) 6_565 6_565
Lu8 Lu2 Lu3 73.5(7) . 6_565
Lu6 Lu2 Lu3 90.0(2) . 6_565
Lu5 Lu2 Lu3 87.2(2) 6_565 6_565
Lu5 Lu2 Lu3 73.99(19) . 6_565
Lu13 Lu2 Lu3 81.0(4) . 6_565
Lu13 Lu2 Lu3 37.2(4) 6_565 6_565
Lu9 Lu2 Lu3 85.5(3) 6_565 6_565
Lu9 Lu2 Lu3 58.2(6) . 6_565
Lu4 Lu2 Lu3 34.10(19) . 6_565
Lu8 Lu2 Lu3 73.5(7) 6_565 .
Lu8 Lu2 Lu3 105.6(6) . .
Lu6 Lu2 Lu3 90.0(2) . .
Lu5 Lu2 Lu3 73.99(19) 6_565 .
Lu5 Lu2 Lu3 87.2(2) . .
Lu13 Lu2 Lu3 37.2(4) . .
Lu13 Lu2 Lu3 81.0(4) 6_565 .
Lu9 Lu2 Lu3 58.2(6) 6_565 .
Lu9 Lu2 Lu3 85.5(3) . .
Lu4 Lu2 Lu3 34.10(19) . .
Lu3 Lu2 Lu3 50.3(4) 6_565 .
Lu7 Lu3 Lu10 69.5(10) . .
Lu7 Lu3 Lu4 108.7(9) . .
Lu10 Lu3 Lu4 142.2(8) . .
Lu7 Lu3 Lu13 100.6(11) . .
Lu10 Lu3 Lu13 43.1(12) . .
Lu4 Lu3 Lu13 104.7(7) . .
Lu7 Lu3 Lu1 18.4(5) . .
Lu10 Lu3 Lu1 77.0(9) . .
Lu4 Lu3 Lu1 92.4(4) . .
Lu13 Lu3 Lu1 97.2(8) . .
Lu7 Lu3 Lu11 21.7(6) . .
Lu10 Lu3 Lu11 72.1(10) . .
Lu4 Lu3 Lu11 93.3(5) . .
Lu13 Lu3 Lu11 90.3(10) . .
Lu1 Lu3 Lu11 7.0(5) . .
Lu7 Lu3 Lu7 45.5(10) . 6_565
Lu10 Lu3 Lu7 101.6(9) . 6_565
Lu4 Lu3 Lu7 63.6(6) . 6_565
Lu13 Lu3 Lu7 105.7(6) . 6_565
Lu1 Lu3 Lu7 28.9(5) . 6_565
Lu11 Lu3 Lu7 31.1(5) . 6_565
Lu7 Lu3 Lu3 68.7(7) . 6_565
Lu10 Lu3 Lu3 117.2(7) . 6_565
Lu4 Lu3 Lu3 40.8(4) . 6_565
Lu13 Lu3 Lu3 104.6(4) . 6_565
Lu1 Lu3 Lu3 51.71(16) . 6_565
Lu11 Lu3 Lu3 52.7(4) . 6_565
Lu7 Lu3 Lu3 23.2(4) 6_565 6_565
Lu7 Lu3 Lu9 83.3(6) . 6_565
Lu10 Lu3 Lu9 41.0(8) . 6_565
Lu4 Lu3 Lu9 101.5(5) . 6_565
Lu13 Lu3 Lu9 19.9(7) . 6_565
Lu1 Lu3 Lu9 77.8(3) . 6_565
Lu11 Lu3 Lu9 70.7(6) . 6_565
Lu7 Lu3 Lu9 86.7(4) 6_565 6_565
Lu3 Lu3 Lu9 89.4(4) 6_565 6_565
Lu7 Lu3 Lu12 48.7(9) . .
Lu10 Lu3 Lu12 42.4(8) . .
Lu4 Lu3 Lu12 106.7(4) . .
Lu13 Lu3 Lu12 53.4(12) . .
Lu1 Lu3 Lu12 44.2(8) . .
Lu11 Lu3 Lu12 37.4(8) . .
Lu7 Lu3 Lu12 61.4(6) 6_565 .
Lu3 Lu3 Lu12 74.8(4) 6_565 .
Lu9 Lu3 Lu12 34.7(9) 6_565 .
Lu7 Lu3 Lu8 105.5(6) . 6_565
Lu10 Lu3 Lu8 73.2(9) . 6_565
Lu4 Lu3 Lu8 71.1(5) . 6_565
Lu13 Lu3 Lu8 34.1(6) . 6_565
Lu1 Lu3 Lu8 92.5(2) . 6_565
Lu11 Lu3 Lu8 86.2(5) . 6_565
Lu7 Lu3 Lu8 85.4(3) 6_565 6_565
Lu3 Lu3 Lu8 75.3(3) 6_565 6_565
Lu9 Lu3 Lu8 33.3(4) 6_565 6_565
Lu12 Lu3 Lu8 60.1(8) . 6_565
Lu7 Lu3 Lu2 110.4(6) . .
Lu10 Lu3 Lu2 89.3(8) . .
Lu4 Lu3 Lu2 55.0(3) . .
Lu13 Lu3 Lu2 49.8(6) . .
Lu1 Lu3 Lu2 94.35(16) . .
Lu11 Lu3 Lu2 89.1(4) . .
Lu7 Lu3 Lu2 79.8(3) 6_565 .
Lu3 Lu3 Lu2 64.87(19) 6_565 .
Lu9 Lu3 Lu2 48.8(3) 6_565 .
Lu12 Lu3 Lu2 70.8(7) . .
Lu8 Lu3 Lu2 16.2(3) 6_565 .
Lu3 Lu4 Lu3 98.5(7) 6_565 .
Lu3 Lu4 Lu7 73.6(7) 6_565 .
Lu3 Lu4 Lu7 25.4(5) . .
Lu3 Lu4 Lu7 25.4(5) 6_565 6_565
Lu3 Lu4 Lu7 73.6(7) . 6_565
Lu7 Lu4 Lu7 48.4(10) . 6_565
Lu3 Lu4 Lu2 90.9(4) 6_565 .
Lu3 Lu4 Lu2 90.9(4) . .
Lu7 Lu4 Lu2 96.0(2) . .
Lu7 Lu4 Lu2 96.0(2) 6_565 .
Lu3 Lu4 Lu10 93.2(5) 6_565 .
Lu3 Lu4 Lu10 14.1(3) . .
Lu7 Lu4 Lu10 26.7(5) . .
Lu7 Lu4 Lu10 70.2(6) 6_565 .
Lu2 Lu4 Lu10 77.8(3) . .
Lu3 Lu4 Lu10 14.1(3) 6_565 6_565
Lu3 Lu4 Lu10 93.2(5) . 6_565
Lu7 Lu4 Lu10 70.2(6) . 6_565
Lu7 Lu4 Lu10 26.7(5) 6_565 6_565
Lu2 Lu4 Lu10 77.8(3) . 6_565
Lu10 Lu4 Lu10 85.3(6) . 6_565
Lu3 Lu4 Lu1 49.3(4) 6_565 .
Lu3 Lu4 Lu1 49.3(4) . .
Lu7 Lu4 Lu1 24.4(5) . .
Lu7 Lu4 Lu1 24.4(5) 6_565 .
Lu2 Lu4 Lu1 93.31(16) . .
Lu10 Lu4 Lu1 46.3(4) . .
Lu10 Lu4 Lu1 46.3(4) 6_565 .
Lu3 Lu4 Lu11 49.3(3) 6_565 .
Lu3 Lu4 Lu11 49.3(3) . .
Lu7 Lu4 Lu11 25.6(4) . .
Lu7 Lu4 Lu11 25.6(4) 6_565 .
Lu2 Lu4 Lu11 88.0(4) . .
Lu10 Lu4 Lu11 44.7(4) . .
Lu10 Lu4 Lu11 44.7(4) 6_565 .
Lu1 Lu4 Lu11 5.3(4) . .
Lu3 Lu4 Lu13 100.0(6) 6_565 .
Lu3 Lu4 Lu13 39.4(5) . .
Lu7 Lu4 Lu13 51.7(5) . .
Lu7 Lu4 Lu13 83.9(7) 6_565 .
Lu2 Lu4 Lu13 51.7(3) . .
Lu10 Lu4 Lu13 27.3(5) . .
Lu10 Lu4 Lu13 87.7(6) 6_565 .
Lu1 Lu4 Lu13 64.1(5) . .
Lu11 Lu4 Lu13 60.4(6) . .
Lu3 Lu4 Lu13 39.4(5) 6_565 6_565
Lu3 Lu4 Lu13 100.0(6) . 6_565
Lu7 Lu4 Lu13 83.9(7) . 6_565
Lu7 Lu4 Lu13 51.7(5) 6_565 6_565
Lu2 Lu4 Lu13 51.7(3) . 6_565
Lu10 Lu4 Lu13 87.7(6) . 6_565
Lu10 Lu4 Lu13 27.3(5) 6_565 6_565
Lu1 Lu4 Lu13 64.1(5) . 6_565
Lu11 Lu4 Lu13 60.4(6) . 6_565
Lu13 Lu4 Lu13 77.5(8) . 6_565
Lu3 Lu4 Lu8 74.5(5) 6_565 .
Lu3 Lu4 Lu8 91.5(3) . .
Lu7 Lu4 Lu8 89.6(3) . .
Lu7 Lu4 Lu8 80.5(4) 6_565 .
Lu2 Lu4 Lu8 16.4(4) . .
Lu10 Lu4 Lu8 77.4(3) . .
Lu10 Lu4 Lu8 61.3(4) 6_565 .
Lu1 Lu4 Lu8 81.3(3) . .
Lu11 Lu4 Lu8 76.1(5) . .
Lu13 Lu4 Lu8 55.1(4) . .
Lu13 Lu4 Lu8 35.5(5) 6_565 .
Lu6 Lu5 Lu9 140.7(16) . .
Lu6 Lu5 Lu5 48.3(8) . 6_565
Lu9 Lu5 Lu5 148.8(8) . 6_565
Lu6 Lu5 Lu8 46.5(9) . .
Lu9 Lu5 Lu8 95.0(13) . .
Lu5 Lu5 Lu8 90.8(7) 6_565 .
Lu6 Lu5 Lu8 16.0(6) . 6_565
Lu9 Lu5 Lu8 128.6(12) . 6_565
Lu5 Lu5 Lu8 50.2(6) 6_565 6_565
Lu8 Lu5 Lu8 40.5(12) . 6_565
Lu6 Lu5 Lu13 109.7(13) . 6_565
Lu9 Lu5 Lu13 31.4(9) . 6_565
Lu5 Lu5 Lu13 132.9(5) 6_565 6_565
Lu8 Lu5 Lu13 65.7(11) . 6_565
Lu8 Lu5 Lu13 97.2(9) 6_565 6_565
Lu6 Lu5 Lu9 56.5(6) . 6_565
Lu9 Lu5 Lu9 135.1(12) . 6_565
Lu5 Lu5 Lu9 13.7(5) 6_565 6_565
Lu8 Lu5 Lu9 93.3(8) . 6_565
Lu8 Lu5 Lu9 54.1(7) 6_565 6_565
Lu13 Lu5 Lu9 122.4(8) 6_565 6_565
Lu6 Lu5 Lu12 130.2(10) . 6_565
Lu9 Lu5 Lu12 61.5(10) . 6_565
Lu5 Lu5 Lu12 90.9(6) 6_565 6_565
Lu8 Lu5 Lu12 127.3(8) . 6_565
Lu8 Lu5 Lu12 118.4(9) 6_565 6_565
Lu13 Lu5 Lu12 75.3(10) 6_565 6_565
Lu9 Lu5 Lu12 78.6(8) 6_565 6_565
Lu6 Lu5 Lu2 34.5(7) . .
Lu9 Lu5 Lu2 106.3(12) . .
Lu5 Lu5 Lu2 74.53(18) 6_565 .
Lu8 Lu5 Lu2 17.0(5) . .
Lu8 Lu5 Lu2 24.7(6) 6_565 .
Lu13 Lu5 Lu2 75.2(9) 6_565 .
Lu9 Lu5 Lu2 76.4(5) 6_565 .
Lu12 Lu5 Lu2 121.3(8) 6_565 .
Lu6 Lu5 Lu12 102.0(9) . .
Lu9 Lu5 Lu12 92.2(12) . .
Lu5 Lu5 Lu12 59.3(8) 6_565 .
Lu8 Lu5 Lu12 121.9(6) . .
Lu8 Lu5 Lu12 94.2(7) 6_565 .
Lu13 Lu5 Lu12 97.9(12) 6_565 .
Lu9 Lu5 Lu12 47.3(8) 6_565 .
Lu12 Lu5 Lu12 31.6(13) 6_565 .
Lu2 Lu5 Lu12 107.9(4) . .
Lu6 Lu5 Lu13 49.0(7) . .
Lu9 Lu5 Lu13 123.9(10) . .
Lu5 Lu5 Lu13 29.8(4) 6_565 .
Lu8 Lu5 Lu13 74.9(8) . .
Lu8 Lu5 Lu13 40.1(8) 6_565 .
Lu13 Lu5 Lu13 103.0(8) 6_565 .
Lu9 Lu5 Lu13 22.0(5) 6_565 .
Lu12 Lu5 Lu13 81.3(9) 6_565 .
Lu2 Lu5 Lu13 58.1(7) . .
Lu12 Lu5 Lu13 54.2(7) . .
Lu6 Lu5 Lu10 116.1(7) . 6_565
Lu9 Lu5 Lu10 34.6(9) . 6_565
Lu5 Lu5 Lu10 117.3(3) 6_565 6_565
Lu8 Lu5 Lu10 81.3(6) . 6_565
Lu8 Lu5 Lu10 100.5(4) 6_565 6_565
Lu13 Lu5 Lu10 24.8(7) 6_565 6_565
Lu9 Lu5 Lu10 104.4(6) 6_565 6_565
Lu12 Lu5 Lu10 51.9(7) 6_565 6_565
Lu2 Lu5 Lu10 84.8(3) . 6_565
Lu12 Lu5 Lu10 73.1(10) . 6_565
Lu13 Lu5 Lu10 89.7(4) . 6_565
Lu5 Lu6 Lu5 83.4(16) . 6_565
Lu5 Lu6 Lu8 150.5(9) . 6_565
Lu5 Lu6 Lu8 95.7(11) 6_565 6_565
Lu5 Lu6 Lu8 95.7(11) . .
Lu5 Lu6 Lu8 150.5(9) 6_565 .
Lu8 Lu6 Lu8 71(2) 6_565 .
Lu5 Lu6 Lu2 126.8(8) . .
Lu5 Lu6 Lu2 126.8(8) 6_565 .
Lu8 Lu6 Lu2 35.4(11) 6_565 .
Lu8 Lu6 Lu2 35.4(11) . .
Lu5 Lu6 Lu9 20.2(9) . .
Lu5 Lu6 Lu9 98.0(10) 6_565 .
Lu8 Lu6 Lu9 134.4(11) 6_565 .
Lu8 Lu6 Lu9 76.1(13) . .
Lu2 Lu6 Lu9 106.6(8) . .
Lu5 Lu6 Lu9 98.0(10) . 6_565
Lu5 Lu6 Lu9 20.2(9) 6_565 6_565
Lu8 Lu6 Lu9 76.1(13) 6_565 6_565
Lu8 Lu6 Lu9 134.4(11) . 6_565
Lu2 Lu6 Lu9 106.6(8) . 6_565
Lu9 Lu6 Lu9 108.2(8) . 6_565
Lu5 Lu6 Lu13 50.1(10) . 6_565
Lu5 Lu6 Lu13 114.9(9) 6_565 6_565
Lu8 Lu6 Lu13 105.7(11) 6_565 6_565
Lu8 Lu6 Lu13 49.1(13) . 6_565
Lu2 Lu6 Lu13 76.6(8) . 6_565
Lu9 Lu6 Lu13 30.1(7) . 6_565
Lu9 Lu6 Lu13 115.4(6) 6_565 6_565
Lu5 Lu6 Lu13 114.9(9) . .
Lu5 Lu6 Lu13 50.1(10) 6_565 .
Lu8 Lu6 Lu13 49.1(13) 6_565 .
Lu8 Lu6 Lu13 105.7(11) . .
Lu2 Lu6 Lu13 76.6(8) . .
Lu9 Lu6 Lu13 115.4(6) . .
Lu9 Lu6 Lu13 30.1(7) 6_565 .
Lu13 Lu6 Lu13 106.0(6) 6_565 .
Lu5 Lu6 Lu12 35.2(9) . 6_565
Lu5 Lu6 Lu12 59.3(8) 6_565 6_565
Lu8 Lu6 Lu12 121.0(10) 6_565 6_565
Lu8 Lu6 Lu12 104.3(10) . 6_565
Lu2 Lu6 Lu12 118.4(7) . 6_565
Lu9 Lu6 Lu12 40.8(6) . 6_565
Lu9 Lu6 Lu12 67.4(7) 6_565 6_565
Lu13 Lu6 Lu12 56.9(8) 6_565 6_565
Lu13 Lu6 Lu12 79.7(10) . 6_565
Lu5 Lu6 Lu12 59.3(8) . .
Lu5 Lu6 Lu12 35.2(9) 6_565 .
Lu8 Lu6 Lu12 104.3(10) 6_565 .
Lu8 Lu6 Lu12 121.0(10) . .
Lu2 Lu6 Lu12 118.4(7) . .
Lu9 Lu6 Lu12 67.4(7) . .
Lu9 Lu6 Lu12 40.8(6) 6_565 .
Lu13 Lu6 Lu12 79.7(10) 6_565 .
Lu13 Lu6 Lu12 56.9(8) . .
Lu12 Lu6 Lu12 26.6(11) 6_565 .
Lu5 Lu6 Lu10 50.5(6) . 6_565
Lu5 Lu6 Lu10 96.7(7) 6_565 6_565
Lu8 Lu6 Lu10 100.7(7) 6_565 6_565
Lu8 Lu6 Lu10 61.9(9) . 6_565
Lu2 Lu6 Lu10 80.3(3) . 6_565
Lu9 Lu6 Lu10 34.6(7) . 6_565
Lu9 Lu6 Lu10 95.4(5) 6_565 6_565
Lu13 Lu6 Lu10 20.0(5) 6_565 6_565
Lu13 Lu6 Lu10 88.0(4) . 6_565
Lu12 Lu6 Lu10 42.6(5) 6_565 6_565
Lu12 Lu6 Lu10 61.6(8) . 6_565
Lu3 Lu7 Lu1 145.7(7) . .
Lu3 Lu7 Lu10 56.1(12) . .
Lu1 Lu7 Lu10 129.0(12) . .
Lu3 Lu7 Lu11 140.7(9) . .
Lu1 Lu7 Lu11 12.0(9) . .
Lu10 Lu7 Lu11 117.3(12) . .
Lu3 Lu7 Lu7 111.3(7) . 6_565
Lu1 Lu7 Lu7 37.7(5) . 6_565
Lu10 Lu7 Lu7 136.1(6) . 6_565
Lu11 Lu7 Lu7 42.3(9) . 6_565
Lu3 Lu7 Lu12 111.3(11) . .
Lu1 Lu7 Lu12 59.9(11) . .
Lu10 Lu7 Lu12 69.1(10) . .
Lu11 Lu7 Lu12 48.2(11) . .
Lu7 Lu7 Lu12 80.8(6) 6_565 .
Lu3 Lu7 Lu4 45.9(6) . .
Lu1 Lu7 Lu4 102.6(4) . .
Lu10 Lu7 Lu4 93.9(12) . .
Lu11 Lu7 Lu4 103.1(8) . .
Lu7 Lu7 Lu4 65.8(5) 6_565 .
Lu12 Lu7 Lu4 108.8(7) . .
Lu3 Lu7 Lu13 53.1(10) . .
Lu1 Lu7 Lu13 115.1(8) . .
Lu10 Lu7 Lu13 24.8(6) . .
Lu11 Lu7 Lu13 103.4(10) . .
Lu7 Lu7 Lu13 111.7(4) 6_565 .
Lu12 Lu7 Lu13 59.5(11) . .
Lu4 Lu7 Lu13 77.0(8) . .
Lu3 Lu7 Lu3 88.2(6) . 6_565
Lu1 Lu7 Lu3 60.0(3) . 6_565
Lu10 Lu7 Lu3 122.5(7) . 6_565
Lu11 Lu7 Lu3 62.1(9) . 6_565
Lu7 Lu7 Lu3 23.2(4) 6_565 6_565
Lu12 Lu7 Lu3 89.0(6) . 6_565
Lu4 Lu7 Lu3 42.81(19) . 6_565
Lu13 Lu7 Lu3 98.2(4) . 6_565
Lu3 Lu7 Lu12 117.3(8) . 6_565
Lu1 Lu7 Lu12 40.7(8) . 6_565
Lu10 Lu7 Lu12 90.4(9) . 6_565
Lu11 Lu7 Lu12 29.0(9) . 6_565
Lu7 Lu7 Lu12 56.0(4) 6_565 6_565
Lu12 Lu7 Lu12 24.8(7) . 6_565
Lu4 Lu7 Lu12 95.6(6) . 6_565
Lu13 Lu7 Lu12 74.4(9) . 6_565
Lu3 Lu7 Lu12 66.0(5) 6_565 6_565
Lu3 Lu7 Lu9 75.4(7) . 6_565
Lu1 Lu7 Lu9 91.9(6) . 6_565
Lu10 Lu7 Lu9 40.8(7) . 6_565
Lu11 Lu7 Lu9 80.0(9) . 6_565
Lu7 Lu7 Lu9 97.1(5) 6_565 6_565
Lu12 Lu7 Lu9 36.1(10) . 6_565
Lu4 Lu7 Lu9 86.8(4) . 6_565
Lu13 Lu7 Lu9 23.9(6) . 6_565
Lu3 Lu7 Lu9 91.5(5) 6_565 6_565
Lu12 Lu7 Lu9 51.2(7) 6_565 6_565
Lu3 Lu7 Lu10 103.0(6) . 6_565
Lu1 Lu7 Lu10 42.9(4) . 6_565
Lu10 Lu7 Lu10 119.2(8) . 6_565
Lu11 Lu7 Lu10 42.3(8) . 6_565
Lu7 Lu7 Lu10 16.8(3) 6_565 6_565
Lu12 Lu7 Lu10 69.5(6) . 6_565
Lu4 Lu7 Lu10 60.9(3) . 6_565
Lu13 Lu7 Lu10 94.9(4) . 6_565
Lu3 Lu7 Lu10 21.3(3) 6_565 6_565
Lu12 Lu7 Lu10 45.5(5) 6_565 6_565
Lu9 Lu7 Lu10 80.8(5) 6_565 6_565
Lu2 Lu8 Lu6 103.8(14) . .
Lu2 Lu8 Lu8 49.3(7) . 6_565
Lu6 Lu8 Lu8 54.6(11) . 6_565
Lu2 Lu8 Lu5 136.3(10) . .
Lu6 Lu8 Lu5 37.8(7) . .
Lu8 Lu8 Lu5 89.2(7) 6_565 .
Lu2 Lu8 Lu9 149.5(7) . .
Lu6 Lu8 Lu9 69.0(14) . .
Lu8 Lu8 Lu9 116.0(7) 6_565 .
Lu5 Lu8 Lu9 31.5(10) . .
Lu2 Lu8 Lu5 98.3(9) . 6_565
Lu6 Lu8 Lu5 13.5(4) . 6_565
Lu8 Lu8 Lu5 50.2(6) 6_565 6_565
Lu5 Lu8 Lu5 39.0(5) . 6_565
Lu9 Lu8 Lu5 67.7(10) . 6_565
Lu2 Lu8 Lu13 125.2(11) . 6_565
Lu6 Lu8 Lu13 106.3(17) . 6_565
Lu8 Lu8 Lu13 134.0(5) 6_565 6_565
Lu5 Lu8 Lu13 70.7(13) . 6_565
Lu9 Lu8 Lu13 40.1(10) . 6_565
Lu5 Lu8 Lu13 100.6(12) 6_565 6_565
Lu2 Lu8 Lu9 83.8(8) . 6_565
Lu6 Lu8 Lu9 28.6(7) . 6_565
Lu8 Lu8 Lu9 38.7(6) 6_565 6_565
Lu5 Lu8 Lu9 52.5(7) . 6_565
Lu9 Lu8 Lu9 77.2(11) . 6_565
Lu5 Lu8 Lu9 16.6(6) 6_565 6_565
Lu13 Lu8 Lu9 102.8(9) 6_565 6_565
Lu2 Lu8 Lu13 60.5(8) . .
Lu6 Lu8 Lu13 53.8(8) . .
Lu8 Lu8 Lu13 28.3(5) 6_565 .
Lu5 Lu8 Lu13 76.4(8) . .
Lu9 Lu8 Lu13 94.7(9) . .
Lu5 Lu8 Lu13 42.7(6) 6_565 .
Lu13 Lu8 Lu13 105.7(9) 6_565 .
Lu9 Lu8 Lu13 26.1(6) 6_565 .
Lu2 Lu8 Lu10 111.0(6) . 6_565
Lu6 Lu8 Lu10 100.6(10) . 6_565
Lu8 Lu8 Lu10 115.7(3) 6_565 6_565
Lu5 Lu8 Lu10 71.2(7) . 6_565
Lu9 Lu8 Lu10 45.9(9) . 6_565
Lu5 Lu8 Lu10 91.4(6) 6_565 6_565
Lu13 Lu8 Lu10 19.1(4) 6_565 6_565
Lu9 Lu8 Lu10 89.2(5) 6_565 6_565
Lu13 Lu8 Lu10 87.5(5) . 6_565
Lu2 Lu8 Lu12 121.7(8) . 6_565
Lu6 Lu8 Lu12 56.7(10) . 6_565
Lu8 Lu8 Lu12 90.2(4) 6_565 6_565
Lu5 Lu8 Lu12 31.3(8) . 6_565
Lu9 Lu8 Lu12 29.1(6) . 6_565
Lu5 Lu8 Lu12 49.1(5) 6_565 6_565
Lu13 Lu8 Lu12 51.5(10) 6_565 6_565
Lu9 Lu8 Lu12 52.9(5) 6_565 6_565
Lu13 Lu8 Lu12 66.1(8) . 6_565
Lu10 Lu8 Lu12 44.1(6) 6_565 6_565
Lu2 Lu8 Lu4 56.2(5) . .
Lu6 Lu8 Lu4 111.3(5) . .
Lu8 Lu8 Lu4 78.8(3) 6_565 .
Lu5 Lu8 Lu4 109.7(5) . .
Lu9 Lu8 Lu4 97.6(8) . .
Lu5 Lu8 Lu4 97.9(3) 6_565 .
Lu13 Lu8 Lu4 70.5(6) 6_565 .
Lu9 Lu8 Lu4 83.2(6) 6_565 .
Lu13 Lu8 Lu4 61.4(5) . .
Lu10 Lu8 Lu4 54.8(3) 6_565 .
Lu12 Lu8 Lu4 79.3(8) 6_565 .
Lu5 Lu9 Lu13 126.1(13) . 6_565
Lu5 Lu9 Lu6 19.1(8) . .
Lu13 Lu9 Lu6 107.2(12) 6_565 .
Lu5 Lu9 Lu8 53.5(8) . .
Lu13 Lu9 Lu8 75.0(11) 6_565 .
Lu6 Lu9 Lu8 34.8(5) . .
Lu5 Lu9 Lu12 91.2(15) . 6_565
Lu13 Lu9 Lu12 105(2) 6_565 6_565
Lu6 Lu9 Lu12 100.5(11) . 6_565
Lu8 Lu9 Lu12 122.0(9) . 6_565
Lu5 Lu9 Lu5 17.4(4) . 6_565
Lu13 Lu9 Lu5 121.1(10) 6_565 6_565
Lu6 Lu9 Lu5 25.5(5) . 6_565
Lu8 Lu9 Lu5 58.2(7) . 6_565
Lu12 Lu9 Lu5 76.2(10) 6_565 6_565
Lu5 Lu9 Lu10 131.7(9) . 6_565
Lu13 Lu9 Lu10 36.0(15) 6_565 6_565
Lu6 Lu9 Lu10 119.6(7) . 6_565
Lu8 Lu9 Lu10 99.2(9) . 6_565
Lu12 Lu9 Lu10 69.6(13) 6_565 6_565
Lu5 Lu9 Lu10 116.6(5) 6_565 6_565
Lu5 Lu9 Lu8 34.9(7) . 6_565
Lu13 Lu9 Lu8 91.3(11) 6_565 6_565
Lu6 Lu9 Lu8 17.0(4) . 6_565
Lu8 Lu9 Lu8 25.3(7) . 6_565
Lu12 Lu9 Lu8 99.5(9) 6_565 6_565
Lu5 Lu9 Lu8 34.1(5) 6_565 6_565
Lu10 Lu9 Lu8 103.2(6) 6_565 6_565
Lu5 Lu9 Lu12 66.6(14) . .
Lu13 Lu9 Lu12 112.6(14) 6_565 .
Lu6 Lu9 Lu12 74.8(11) . .
Lu8 Lu9 Lu12 99.1(9) . .
Lu12 Lu9 Lu12 25.8(10) 6_565 .
Lu5 Lu9 Lu12 50.8(11) 6_565 .
Lu10 Lu9 Lu12 82.9(11) 6_565 .
Lu8 Lu9 Lu12 74.9(9) 6_565 .
Lu5 Lu9 Lu2 53.7(8) . .
Lu13 Lu9 Lu2 72.7(11) 6_565 .
Lu6 Lu9 Lu2 34.7(4) . .
Lu8 Lu9 Lu2 10.4(3) . .
Lu12 Lu9 Lu2 112.4(8) 6_565 .
Lu5 Lu9 Lu2 54.7(4) 6_565 .
Lu10 Lu9 Lu2 92.2(6) 6_565 .
Lu8 Lu9 Lu2 20.6(4) 6_565 .
Lu12 Lu9 Lu2 90.6(7) . .
Lu5 Lu9 Lu9 31.2(8) . 6_565
Lu13 Lu9 Lu9 115.2(10) 6_565 6_565
Lu6 Lu9 Lu9 35.9(4) . 6_565
Lu8 Lu9 Lu9 64.0(7) . 6_565
Lu12 Lu9 Lu9 64.6(10) 6_565 6_565
Lu5 Lu9 Lu9 13.7(5) 6_565 6_565
Lu10 Lu9 Lu9 104.2(5) 6_565 6_565
Lu8 Lu9 Lu9 38.7(6) 6_565 6_565
Lu12 Lu9 Lu9 38.9(10) . 6_565
Lu2 Lu9 Lu9 58.1(4) . 6_565
Lu5 Lu9 Lu3 114.2(8) . 6_565
Lu13 Lu9 Lu3 32.8(9) 6_565 6_565
Lu6 Lu9 Lu3 100.4(5) . 6_565
Lu8 Lu9 Lu3 80.6(7) . 6_565
Lu12 Lu9 Lu3 74.8(12) 6_565 6_565
Lu5 Lu9 Lu3 101.2(4) 6_565 6_565
Lu10 Lu9 Lu3 19.6(4) 6_565 6_565
Lu8 Lu9 Lu3 83.7(4) 6_565 6_565
Lu12 Lu9 Lu3 79.8(9) . 6_565
Lu2 Lu9 Lu3 73.0(4) . 6_565
Lu9 Lu9 Lu3 90.6(4) 6_565 6_565
Lu3 Lu10 Lu7 54.3(10) . .
Lu3 Lu10 Lu13 103.7(17) . .
Lu7 Lu10 Lu13 132.9(10) . .
Lu3 Lu10 Lu9 119.4(10) . 6_565
Lu7 Lu10 Lu9 117.0(10) . 6_565
Lu13 Lu10 Lu9 31.6(12) . 6_565
Lu3 Lu10 Lu11 79.2(11) . .
Lu7 Lu10 Lu11 32.4(9) . .
Lu13 Lu10 Lu11 112.3(10) . .
Lu9 Lu10 Lu11 87.5(8) 6_565 .
Lu3 Lu10 Lu1 74.3(9) . .
Lu7 Lu10 Lu1 25.4(9) . .
Lu13 Lu10 Lu1 118.2(9) . .
Lu9 Lu10 Lu1 94.4(6) 6_565 .
Lu11 Lu10 Lu1 7.1(6) . .
Lu3 Lu10 Lu12 118.3(11) . .
Lu7 Lu10 Lu12 79.8(14) . .
Lu13 Lu10 Lu12 77.4(17) . .
Lu9 Lu10 Lu12 46.2(12) 6_565 .
Lu11 Lu10 Lu12 47.4(11) . .
Lu1 Lu10 Lu12 54.4(11) . .
Lu3 Lu10 Lu4 23.6(5) . .
Lu7 Lu10 Lu4 59.4(9) . .
Lu13 Lu10 Lu4 85.1(11) . .
Lu9 Lu10 Lu4 96.0(5) 6_565 .
Lu11 Lu10 Lu4 72.8(7) . .
Lu1 Lu10 Lu4 70.4(4) . .
Lu12 Lu10 Lu4 100.4(6) . .
Lu3 Lu10 Lu5 107.3(8) . 6_565
Lu7 Lu10 Lu5 105.3(8) . 6_565
Lu13 Lu10 Lu5 35.6(11) . 6_565
Lu9 Lu10 Lu5 13.7(4) 6_565 6_565
Lu11 Lu10 Lu5 78.1(6) . 6_565
Lu1 Lu10 Lu5 84.6(4) . 6_565
Lu12 Lu10 Lu5 43.6(11) . 6_565
Lu4 Lu10 Lu5 83.7(4) . 6_565
Lu3 Lu10 Lu8 86.0(9) . 6_565
Lu7 Lu10 Lu8 107.0(7) . 6_565
Lu13 Lu10 Lu8 26.0(6) . 6_565
Lu9 Lu10 Lu8 34.9(4) 6_565 6_565
Lu11 Lu10 Lu8 90.6(5) . 6_565
Lu1 Lu10 Lu8 95.3(4) . 6_565
Lu12 Lu10 Lu8 69.2(10) . 6_565
Lu4 Lu10 Lu8 63.9(4) . 6_565
Lu5 Lu10 Lu8 27.5(3) 6_565 6_565
Lu3 Lu10 Lu7 57.1(8) . 6_565
Lu7 Lu10 Lu7 27.1(6) . 6_565
Lu13 Lu10 Lu7 106.2(8) . 6_565
Lu9 Lu10 Lu7 91.6(6) 6_565 6_565
Lu11 Lu10 Lu7 23.9(5) . 6_565
Lu1 Lu10 Lu7 22.1(4) . 6_565
Lu12 Lu10 Lu7 63.5(9) . 6_565
Lu4 Lu10 Lu7 48.9(5) . 6_565
Lu5 Lu10 Lu7 79.0(3) 6_565 6_565
Lu8 Lu10 Lu7 80.7(4) 6_565 6_565
Lu3 Lu10 Lu12 99.7(9) . 6_565
Lu7 Lu10 Lu12 65.9(10) . 6_565
Lu13 Lu10 Lu12 80.7(13) . 6_565
Lu9 Lu10 Lu12 53.2(9) 6_565 6_565
Lu11 Lu10 Lu12 34.5(8) . 6_565
Lu1 Lu10 Lu12 41.5(8) . 6_565
Lu12 Lu10 Lu12 18.7(6) . 6_565
Lu4 Lu10 Lu12 82.4(4) . 6_565
Lu5 Lu10 Lu12 45.2(8) 6_565 6_565
Lu8 Lu10 Lu12 64.7(8) 6_565 6_565
Lu7 Lu10 Lu12 45.9(5) 6_565 6_565
Lu7 Lu11 Lu7 95.5(17) . 6_565
Lu7 Lu11 Lu12 98.3(9) . .
Lu7 Lu11 Lu12 129.9(12) 6_565 .
Lu7 Lu11 Lu12 129.9(12) . 6_565
Lu7 Lu11 Lu12 98.3(9) 6_565 6_565
Lu12 Lu11 Lu12 39.3(11) . 6_565
Lu7 Lu11 Lu10 113.7(12) . 6_565
Lu7 Lu11 Lu10 30.3(6) 6_565 6_565
Lu12 Lu11 Lu10 101.6(9) . 6_565
Lu12 Lu11 Lu10 68.0(7) 6_565 6_565
Lu7 Lu11 Lu10 30.3(6) . .
Lu7 Lu11 Lu10 113.7(12) 6_565 .
Lu12 Lu11 Lu10 68.0(7) . .
Lu12 Lu11 Lu10 101.6(9) 6_565 .
Lu10 Lu11 Lu10 117.6(10) 6_565 .
Lu7 Lu11 Lu3 17.6(5) . .
Lu7 Lu11 Lu3 86.8(11) 6_565 .
Lu12 Lu11 Lu3 92.3(8) . .
Lu12 Lu11 Lu3 116.6(10) 6_565 .
Lu10 Lu11 Lu3 99.1(8) 6_565 .
Lu10 Lu11 Lu3 28.6(4) . .
Lu7 Lu11 Lu3 86.8(11) . 6_565
Lu7 Lu11 Lu3 17.6(5) 6_565 6_565
Lu12 Lu11 Lu3 116.6(10) . 6_565
Lu12 Lu11 Lu3 92.3(8) 6_565 6_565
Lu10 Lu11 Lu3 28.6(4) 6_565 6_565
Lu10 Lu11 Lu3 99.1(8) . 6_565
Lu3 Lu11 Lu3 74.6(7) . 6_565
Lu7 Lu11 Lu4 51.3(7) . .
Lu7 Lu11 Lu4 51.3(7) 6_565 .
Lu12 Lu11 Lu4 105.8(11) . .
Lu12 Lu11 Lu4 105.8(11) 6_565 .
Lu10 Lu11 Lu4 62.5(6) 6_565 .
Lu10 Lu11 Lu4 62.5(6) . .
Lu3 Lu11 Lu4 37.4(3) . .
Lu3 Lu11 Lu4 37.4(3) 6_565 .
Lu7 Lu11 Lu13 51.2(8) . .
Lu7 Lu11 Lu13 107.1(10) 6_565 .
Lu12 Lu11 Lu13 52.2(9) . .
Lu12 Lu11 Lu13 78.7(9) 6_565 .
Lu10 Lu11 Lu13 99.1(7) 6_565 .
Lu10 Lu11 Lu13 25.1(5) . .
Lu3 Lu11 Lu13 40.7(6) . .
Lu3 Lu11 Lu13 89.8(7) 6_565 .
Lu4 Lu11 Lu13 59.8(6) . .
Lu7 Lu11 Lu13 107.1(10) . 6_565
Lu7 Lu11 Lu13 51.2(8) 6_565 6_565
Lu12 Lu11 Lu13 78.8(9) . 6_565
Lu12 Lu11 Lu13 52.2(9) 6_565 6_565
Lu10 Lu11 Lu13 25.1(5) 6_565 6_565
Lu10 Lu11 Lu13 99.1(7) . 6_565
Lu3 Lu11 Lu13 89.8(7) . 6_565
Lu3 Lu11 Lu13 40.7(6) 6_565 6_565
Lu4 Lu11 Lu13 59.8(6) . 6_565
Lu13 Lu11 Lu13 77.0(7) . 6_565
Lu7 Lu11 Lu9 74.4(9) . 6_565
Lu7 Lu11 Lu9 113.0(8) 6_565 6_565
Lu12 Lu11 Lu9 30.6(9) . 6_565
Lu12 Lu11 Lu9 55.9(9) 6_565 6_565
Lu10 Lu11 Lu9 93.8(7) 6_565 6_565
Lu10 Lu11 Lu9 45.8(7) . 6_565
Lu3 Lu11 Lu9 64.1(6) . 6_565
Lu3 Lu11 Lu9 95.9(5) 6_565 6_565
Lu4 Lu11 Lu9 76.0(4) . 6_565
Lu13 Lu11 Lu9 23.6(5) . 6_565
Lu13 Lu11 Lu9 68.8(6) 6_565 6_565
Lu12 Lu12 Lu9 115.4(10) 6_565 6_565
Lu12 Lu12 Lu11 70.4(6) 6_565 .
Lu9 Lu12 Lu11 117.7(11) 6_565 .
Lu12 Lu12 Lu5 89.1(6) 6_565 6_565
Lu9 Lu12 Lu5 27.3(11) 6_565 6_565
Lu11 Lu12 Lu5 117.5(9) . 6_565
Lu12 Lu12 Lu1 73.0(5) 6_565 .
Lu9 Lu12 Lu1 117.0(10) 6_565 .
Lu11 Lu12 Lu1 2.6(2) . .
Lu5 Lu12 Lu1 118.2(8) 6_565 .
Lu12 Lu12 Lu10 124.5(7) 6_565 .
Lu9 Lu12 Lu10 64.2(11) 6_565 .
Lu11 Lu12 Lu10 64.6(9) . .
Lu5 Lu12 Lu10 84.5(10) 6_565 .
Lu1 Lu12 Lu10 62.5(9) . .
Lu12 Lu12 Lu5 59.3(8) 6_565 .
Lu9 Lu12 Lu5 56.5(14) 6_565 .
Lu11 Lu12 Lu5 103.3(8) . .
Lu5 Lu12 Lu5 29.8(5) 6_565 .
Lu1 Lu12 Lu5 105.1(7) . .
Lu10 Lu12 Lu5 101.4(9) . .
Lu12 Lu12 Lu13 122.3(6) 6_565 .
Lu9 Lu12 Lu13 30.0(9) 6_565 .
Lu11 Lu12 Lu13 91.3(9) . .
Lu5 Lu12 Lu13 51.1(8) 6_565 .
Lu1 Lu12 Lu13 90.0(8) . .
Lu10 Lu12 Lu13 34.5(6) . .
Lu5 Lu12 Lu13 74.0(10) . .
Lu12 Lu12 Lu7 99.2(6) 6_565 .
Lu9 Lu12 Lu7 90.4(11) 6_565 .
Lu11 Lu12 Lu7 33.5(6) . .
Lu5 Lu12 Lu7 102.4(8) 6_565 .
Lu1 Lu12 Lu7 31.4(7) . .
Lu10 Lu12 Lu7 31.1(6) . .
Lu5 Lu12 Lu7 105.3(6) . .
Lu13 Lu12 Lu7 60.9(7) . .
Lu12 Lu12 Lu9 38.9(10) 6_565 .
Lu9 Lu12 Lu9 76.5(17) 6_565 .
Lu11 Lu12 Lu9 87.8(10) . .
Lu5 Lu12 Lu9 50.6(9) 6_565 .
Lu1 Lu12 Lu9 90.0(10) . .
Lu10 Lu12 Lu9 107.9(7) . .
Lu5 Lu12 Lu9 21.2(6) . .
Lu13 Lu12 Lu9 88.5(10) . .
Lu7 Lu12 Lu9 100.1(8) . .
Lu12 Lu12 Lu6 76.7(5) 6_565 .
Lu9 Lu12 Lu6 38.7(10) 6_565 .
Lu11 Lu12 Lu6 105.5(8) . .
Lu5 Lu12 Lu6 14.5(2) 6_565 .
Lu1 Lu12 Lu6 106.7(6) . .
Lu10 Lu12 Lu6 85.6(9) . .
Lu5 Lu12 Lu6 18.7(3) . .
Lu13 Lu12 Lu6 55.8(8) . .
Lu7 Lu12 Lu6 96.7(7) . .
Lu9 Lu12 Lu6 37.8(7) . .
Lu12 Lu12 Lu7 56.0(4) 6_565 6_565
Lu9 Lu12 Lu7 107.6(7) 6_565 6_565
Lu11 Lu12 Lu7 21.0(5) . 6_565
Lu5 Lu12 Lu7 99.7(7) 6_565 6_565
Lu1 Lu12 Lu7 23.2(5) . 6_565
Lu10 Lu12 Lu7 71.0(9) . 6_565
Lu5 Lu12 Lu7 82.4(6) . 6_565
Lu13 Lu12 Lu7 87.8(7) . 6_565
Lu7 Lu12 Lu7 43.2(8) . 6_565
Lu9 Lu12 Lu7 66.9(8) . 6_565
Lu6 Lu12 Lu7 86.5(6) . 6_565
Lu9 Lu13 Lu10 112(2) 6_565 .
Lu9 Lu13 Lu8 64.8(11) 6_565 6_565
Lu10 Lu13 Lu8 134.9(9) . 6_565
Lu9 Lu13 Lu5 22.6(8) 6_565 6_565
Lu10 Lu13 Lu5 119.6(17) . 6_565
Lu8 Lu13 Lu5 43.6(6) 6_565 6_565
Lu9 Lu13 Lu3 127.4(14) 6_565 .
Lu10 Lu13 Lu3 33.3(7) . .
Lu8 Lu13 Lu3 109.4(9) 6_565 .
Lu5 Lu13 Lu3 120.1(7) 6_565 .
Lu9 Lu13 Lu6 42.7(10) 6_565 .
Lu10 Lu13 Lu6 124.4(11) . .
Lu8 Lu13 Lu6 24.6(5) 6_565 .
Lu5 Lu13 Lu6 20.2(4) 6_565 .
Lu3 Lu13 Lu6 112.0(5) . .
Lu9 Lu13 Lu12 45.0(16) 6_565 .
Lu10 Lu13 Lu12 68.1(16) . .
Lu8 Lu13 Lu12 91.0(11) 6_565 .
Lu5 Lu13 Lu12 53.7(12) 6_565 .
Lu3 Lu13 Lu12 85.1(12) . .
Lu6 Lu13 Lu12 67.3(10) . .
Lu9 Lu13 Lu7 103.8(16) 6_565 .
Lu10 Lu13 Lu7 22.3(6) . .
Lu8 Lu13 Lu7 112.6(6) 6_565 .
Lu5 Lu13 Lu7 103.4(10) 6_565 .
Lu3 Lu13 Lu7 26.2(5) . .
Lu6 Lu13 Lu7 103.6(6) . .
Lu12 Lu13 Lu7 59.6(11) . .
Lu9 Lu13 Lu2 79.0(12) 6_565 .
Lu10 Lu13 Lu2 121.7(9) . .
Lu8 Lu13 Lu2 17.3(5) 6_565 .
Lu5 Lu13 Lu2 56.6(5) 6_565 .
Lu3 Lu13 Lu2 93.0(7) . .
Lu6 Lu13 Lu2 36.5(4) . .
Lu12 Lu13 Lu2 95.4(7) . .
Lu7 Lu13 Lu2 100.5(4) . .
Lu9 Lu13 Lu8 62.6(11) 6_565 .
Lu10 Lu13 Lu8 117.9(8) . .
Lu8 Lu13 Lu8 17.7(4) 6_565 .
Lu5 Lu13 Lu8 40.1(5) 6_565 .
Lu3 Lu13 Lu8 96.4(5) . .
Lu6 Lu13 Lu8 20.5(4) . .
Lu12 Lu13 Lu8 77.7(8) . .
Lu7 Lu13 Lu8 95.6(5) . .
Lu2 Lu13 Lu8 18.5(4) . .
Lu9 Lu13 Lu5 36.9(8) 6_565 .
Lu10 Lu13 Lu5 109.7(12) . .
Lu8 Lu13 Lu5 39.3(5) 6_565 .
Lu5 Lu13 Lu5 17.3(2) 6_565 .
Lu3 Lu13 Lu5 103.8(5) . .
Lu6 Lu13 Lu5 16.1(3) . .
Lu12 Lu13 Lu5 51.8(8) . .
Lu7 Lu13 Lu5 90.4(7) . .
Lu2 Lu13 Lu5 47.2(3) . .
Lu8 Lu13 Lu5 28.8(4) . .
Lu9 Lu13 Lu4 115.9(9) 6_565 .
Lu10 Lu13 Lu4 67.6(9) . .
Lu8 Lu13 Lu4 74.0(7) 6_565 .
Lu5 Lu13 Lu4 97.7(5) 6_565 .
Lu3 Lu13 Lu4 36.0(4) . .
Lu6 Lu13 Lu4 82.4(4) . .
Lu12 Lu13 Lu4 91.9(8) . .
Lu7 Lu13 Lu4 51.3(5) . .
Lu2 Lu13 Lu4 57.2(4) . .
Lu8 Lu13 Lu4 63.5(4) . .
Lu5 Lu13 Lu4 80.6(3) . .
C9 C1 C5 116.9 . .
C9 C1 C2 113.4 . .
C5 C1 C2 111.5 . .
C12 C2 C3 123.4 . .
C12 C2 C1 124.9 . .
C3 C2 C1 105.5 . .
C2 C3 C15 120.7 . .
C2 C3 C4 107.7 . .
C15 C3 C4 122.4 . .
C18 C4 C5 127.2 . .
C18 C4 C3 115.1 . .
C5 C4 C3 111.0 . .
C4 C5 C1 103.2 . .
C4 C5 C6 128.8 . .
C1 C5 C6 124.3 . .
C5 C6 C20 105.0 . .
C5 C6 C7 118.8 . .
C20 C6 C7 120.5 . .
C8 C7 C6 114.3 . .
C8 C7 C23 121.6 . .
C6 C7 C23 114.2 . .
C9 C8 C7 124.2 . .
C9 C8 C26 100.8 . .
C7 C8 C26 130.4 . .
C1 C9 C10 120.3 . .
C1 C9 C8 119.8 . .
C10 C9 C8 113.2 . .
C11 C10 C9 127.2 . .
C11 C10 C27 124.3 . .
C9 C10 C27 107.1 . .
C10 C11 C30 108.8 . .
C10 C11 C12 110.0 . .
C30 C11 C12 121.0 . .
C13 C12 C2 116.1 . .
C13 C12 C11 116.5 . .
C2 C12 C11 122.1 . .
C12 C13 C14 121.5 . .
C12 C13 C32 122.0 . .
C14 C13 C32 106.1 . .
C15 C14 C34 121.4 . .
C15 C14 C13 121.6 . .
C34 C14 C13 107.4 . .
C14 C15 C3 116.1 . .
C14 C15 C16 117.0 . .
C3 C15 C16 120.5 . .
C17 C16 C36 120.9 . .
C17 C16 C15 113.7 . .
C36 C16 C15 120.4 . .
C39 C17 C18 105.0 . .
C39 C17 C16 121.3 . .
C18 C17 C16 125.4 . .
C19 C18 C4 109.9 . .
C19 C18 C17 110.4 . .
C4 C18 C17 122.0 . .
C18 C19 C40 105.6 . .
C18 C19 C20 125.6 . .
C40 C19 C20 125.0 . .
C6 C20 C21 122.9 . .
C6 C20 C19 122.9 . .
C21 C20 C19 108.8 . .
C20 C21 C22 115.0 . .
C20 C21 C42 128.3 . .
C22 C21 C42 106.8 . .
C23 C22 C21 121.7 . .
C23 C22 C44 115.9 . .
C21 C22 C44 110.9 . .
C22 C23 C7 124.4 . .
C22 C23 C24 112.9 . .
C7 C23 C24 109.3 . .
C25 C24 C46 103.6 . .
C25 C24 C23 118.1 . .
C46 C24 C23 129.8 . .
C26 C25 C24 126.0 . .
C26 C25 C48 109.2 . .
C24 C25 C48 114.0 . .
C25 C26 C27 122.9 . .
C25 C26 C8 114.3 . .
C27 C26 C8 112.9 . .
C10 C27 C26 105.2 . .
C10 C27 C28 122.5 . .
C26 C27 C28 125.0 . .
C49 C28 C27 115.2 . .
C49 C28 C29 119.2 . .
C27 C28 C29 117.1 . .
C52 C29 C30 109.3 . .
C52 C29 C28 125.6 . .
C30 C29 C28 110.8 . .
C11 C30 C31 118.6 . .
C11 C30 C29 134.6 . .
C31 C30 C29 103.4 . .
C32 C31 C53 120.0 . .
C32 C31 C30 119.0 . .
C53 C31 C30 113.5 . .
C31 C32 C33 115.9 . .
C31 C32 C13 121.6 . .
C33 C32 C13 111.5 . .
C32 C33 C55 124.1 . .
C32 C33 C34 104.0 . .
C55 C33 C34 120.8 . .
C35 C34 C14 121.5 . .
C35 C34 C33 123.3 . .
C14 C34 C33 110.9 . .
C34 C35 C57 113.3 . .
C34 C35 C36 116.0 . .
C57 C35 C36 122.4 . .
C16 C36 C37 113.4 . .
C16 C36 C35 123.0 . .
C37 C36 C35 110.0 . .
C36 C37 C59 128.0 . .
C36 C37 C38 123.6 . .
C59 C37 C38 104.6 . .
C39 C38 C37 116.0 . .
C39 C38 C61 126.2 . .
C37 C38 C61 110.5 . .
C38 C39 C17 124.1 . .
C38 C39 C40 120.3 . .
C17 C39 C40 109.7 . .
C39 C40 C19 107.9 . .
C39 C40 C41 118.7 . .
C19 C40 C41 125.6 . .
C62 C41 C42 113.6 . .
C62 C41 C40 123.7 . .
C42 C41 C40 112.3 . .
C43 C42 C21 106.7 . .
C43 C42 C41 125.7 . .
C21 C42 C41 119.4 . .
C64 C43 C42 119.3 . .
C64 C43 C44 116.8 . .
C42 C43 C44 111.8 . .
C43 C44 C22 102.9 . .
C43 C44 C45 119.2 . .
C22 C44 C45 130.5 . .
C46 C45 C66 110.6 . .
C46 C45 C44 121.0 . .
C66 C45 C44 122.3 . .
C47 C46 C24 109.7 . .
C47 C46 C45 125.7 . .
C24 C46 C45 109.5 . .
C68 C47 C46 118.8 . .
C68 C47 C48 120.8 . .
C46 C47 C48 109.9 . .
C49 C48 C25 132.1 . .
C49 C48 C47 117.9 . .
C25 C48 C47 102.3 . .
C48 C49 C50 125.8 . .
C48 C49 C28 114.9 . .
C50 C49 C28 113.4 . .
C49 C50 C69 113.4 . .
C49 C50 C51 131.2 . .
C69 C50 C51 103.9 . .
C72 C51 C52 119.2 . .
C72 C51 C50 120.5 . .
C52 C51 C50 111.2 . .
C29 C52 C53 109.9 . .
C29 C52 C51 118.3 . .
C53 C52 C51 116.2 . .
C54 C53 C31 126.9 . .
C54 C53 C52 121.1 . .
C31 C53 C52 103.2 . .
C53 C54 C73 123.8 . .
C53 C54 C55 111.9 . .
C73 C54 C55 119.9 . .
C56 C55 C33 116.1 . .
C56 C55 C54 114.8 . .
C33 C55 C54 120.4 . .
C57 C56 C75 108.3 . .
C57 C56 C55 119.3 . .
C75 C56 C55 124.9 . .
C56 C57 C58 104.5 . .
C56 C57 C35 126.7 . .
C58 C57 C35 123.6 . .
C59 C58 C57 116.7 . .
C59 C58 C76 117.4 . .
C57 C58 C76 112.4 . .
C58 C59 C37 118.6 . .
C58 C59 C60 120.0 . .
C37 C59 C60 112.5 . .
C78 C60 C59 120.7 . .
C78 C60 C61 106.1 . .
C59 C60 C61 105.8 . .
C60 C61 C38 106.4 . .
C60 C61 C62 125.3 . .
C38 C61 C62 120.0 . .
C41 C62 C63 119.8 . .
C41 C62 C61 110.6 . .
C63 C62 C61 120.6 . .
C62 C63 C64 126.1 . .
C62 C63 C79 117.1 . .
C64 C63 C79 105.6 . .
C43 C64 C63 114.7 . .
C43 C64 C65 127.5 . .
C63 C64 C65 109.4 . .
C80 C65 C64 106.9 . .
C80 C65 C66 130.2 . .
C64 C65 C66 117.7 . .
C67 C66 C45 124.7 . .
C67 C66 C65 112.4 . .
C45 C66 C65 116.3 . .
C66 C67 C68 120.1 . .
C66 C67 C82 117.9 . .
C68 C67 C82 107.8 . .
C47 C68 C69 119.0 . .
C47 C68 C67 118.6 . .
C69 C68 C67 109.9 . .
C68 C69 C70 105.1 . .
C68 C69 C50 122.4 . .
C70 C69 C50 129.6 . .
C71 C70 C69 117.2 . .
C71 C70 C82 122.4 . .
C69 C70 C82 109.6 . .
C70 C71 C84 116.7 . .
C70 C71 C72 123.5 . .
C84 C71 C72 109.7 . .
C51 C72 C73 126.4 . .
C51 C72 C71 124.5 . .
C73 C72 C71 106.3 . .
C54 C73 C74 122.5 . .
C54 C73 C72 111.5 . .
C74 C73 C72 107.7 . .
C75 C74 C73 114.3 . .
C75 C74 C84 128.4 . .
C73 C74 C84 110.5 . .
C74 C75 C56 122.3 . .
C74 C75 C76 117.6 . .
C56 C75 C76 110.5 . .
C75 C76 C58 102.9 . .
C75 C76 C77 128.6 . .
C58 C76 C77 121.7 . .
C78 C77 C83 114.5 . .
C78 C77 C76 119.8 . .
C83 C77 C76 113.8 . .
C60 C78 C77 111.9 . .
C60 C78 C79 133.0 . .
C77 C78 C79 115.1 . .
C80 C79 C78 124.4 . .
C80 C79 C63 109.0 . .
C78 C79 C63 113.5 . .
C81 C80 C65 118.8 . .
C81 C80 C79 117.3 . .
C65 C80 C79 108.5 . .
C83 C81 C80 112.8 . .
C83 C81 C82 133.7 . .
C80 C81 C82 110.5 . .
C67 C82 C70 105.8 . .
C67 C82 C81 128.0 . .
C70 C82 C81 117.7 . .
C81 C83 C77 130.2 . .
C81 C83 C84 89.5 . .
C77 C83 C84 124.8 . .
C71 C84 C74 104.5 . .
C71 C84 C83 138.6 . .
C74 C84 C83 106.1 . .
N1A Ni1A N3A 177.7(2) . .
N1A Ni1A N2A 90.06(11) . .
N3A Ni1A N2A 89.89(11) . .
N1A Ni1A N2A 90.05(11) . 6_565
N3A Ni1A N2A 89.89(11) . 6_565
N2A Ni1A N2A 177.4(2) . 6_565
C13A N2A C6A 104.3(4) . .
C13A N2A Ni1A 128.0(3) . .
C6A N2A Ni1A 127.7(3) . .
C3A C2A C1A 113.2(5) . .
C15A N3A C15A 105.0(5) . 6_565
C15A N3A Ni1A 127.4(3) . .
C15A N3A Ni1A 127.4(3) 6_565 .
C16A C17A C18A 111.9(5) . .
C16A C16A C15A 106.9(3) 6_565 .
C16A C16A C17A 128.1(3) 6_565 .
C15A C16A C17A 124.7(5) . .
C14A C15A N3A 125.5(4) . .
C14A C15A C16A 123.9(5) . .
N3A C15A C16A 110.6(4) . .
C15A C14A C13A 124.6(5) . .
C14A C13A N2A 124.6(5) . .
C14A C13A C10A 123.9(5) . .
N2A C13A C10A 111.5(4) . .
C10A C11A C12A 112.9(5) . .
C7A C10A C13A 106.9(4) . .
C7A C10A C11A 128.1(5) . .
C13A C10A C11A 125.0(5) . .
C7A C8A C9A 113.2(5) . .
C10A C7A C6A 106.1(4) . .
C10A C7A C8A 128.9(5) . .
C6A C7A C8A 125.0(5) . .
C5A C6A N2A 124.8(5) . .
C5A C6A C7A 124.0(5) . .
N2A C6A C7A 111.2(4) . .
C6A C5A C4A 124.5(5) . .
N1A C4A C5A 124.8(4) . .
N1A C4A C3A 111.7(5) . .
C5A C4A C3A 123.4(5) . .
C3A C3A C4A 106.4(3) 6_565 .
C3A C3A C2A 129.0(3) 6_565 .
C4A C3A C2A 124.5(5) . .
C4A N1A C4A 103.9(5) . 6_565
C4A N1A Ni1A 128.0(3) . .
C4A N1A Ni1A 128.0(3) 6_565 .
C1B Cl1B C1B 22.5(12) 6_565 .
C1B C1B Cl3B 96.7(7) 6_565 6_565
C1B C1B Cl2B 78.2(6) 6_565 .
Cl3B C1B Cl2B 124.3(14) 6_565 .
C1B C1B Cl1B 78.7(6) 6_565 .
Cl3B C1B Cl1B 119.3(15) 6_565 .
Cl2B C1B Cl1B 114.0(14) . .
C1B C1B Cl3B 61.6(6) 6_565 .
Cl3B C1B Cl3B 35.2(7) 6_565 .
Cl2B C1B Cl3B 112.4(12) . .
Cl1B C1B Cl3B 108.6(12) . .
Cl3B Cl3B C1B 83.3(7) 6_565 6_565
Cl3B Cl3B C1B 61.6(6) 6_565 .
C1B Cl3B C1B 21.7(11) 6_565 .
C1B Cl2B C1B 23.5(13) . 6_565
Cl1C C5C Cl3C 118(2) . .
Cl1C C5C Cl2C 103.9(15) . .
Cl3C C5C Cl2C 106.6(15) . .

loop_
_geom_bond_atom_site_label_1
_geom_bond_atom_site_label_2
_geom_bond_distance
_geom_bond_site_symmetry_2
Lu1 Lu7 1.24(2) .
Lu1 Lu7 1.24(2) 6_565
Lu1 Lu12 2.06(4) .
Lu1 Lu12 2.06(4) 6_565
Lu1 Lu3 2.220(10) .
Lu1 Lu3 2.220(10) 6_565
Lu1 Lu10 2.247(15) .
Lu1 Lu10 2.247(15) 6_565
Lu1 Lu4 2.928(10) .
Lu1 Lu13 3.142(17) .
Lu1 Lu13 3.142(17) 6_565
Lu1 Lu9 3.242(13) 6_565
Lu2 Lu8 0.904(18) 6_565
Lu2 Lu8 0.904(18) .
Lu2 Lu6 1.514(12) .
Lu2 Lu5 2.141(11) 6_565
Lu2 Lu5 2.141(11) .
Lu2 Lu13 2.479(18) .
Lu2 Lu13 2.479(18) 6_565
Lu2 Lu9 2.549(11) 6_565
Lu2 Lu9 2.549(11) .
Lu2 Lu4 2.655(9) .
Lu2 Lu3 3.240(7) 6_565
Lu2 Lu3 3.240(7) .
Lu3 Lu7 1.08(2) .
Lu3 Lu10 1.107(13) .
Lu3 Lu4 1.817(8) .
Lu3 Lu13 1.961(18) .
Lu3 Lu11 2.271(19) .
Lu3 Lu7 2.564(12) 6_565
Lu3 Lu3 2.752(16) 6_565
Lu3 Lu9 2.88(2) 6_565
Lu3 Lu12 2.95(2) .
Lu3 Lu8 3.106(13) 6_565
Lu4 Lu3 1.817(8) 6_565
Lu4 Lu7 2.395(16) .
Lu4 Lu7 2.395(16) 6_565
Lu4 Lu10 2.776(13) .
Lu4 Lu10 2.776(13) 6_565
Lu4 Lu11 2.99(2) .
Lu4 Lu13 2.991(19) .
Lu4 Lu13 2.991(19) 6_565
Lu4 Lu8 3.050(11) .
Lu5 Lu6 0.859(11) .
Lu5 Lu9 0.91(3) .
Lu5 Lu5 1.142(12) 6_565
Lu5 Lu8 1.395(17) .
Lu5 Lu8 1.815(12) 6_565
Lu5 Lu13 1.91(2) 6_565
Lu5 Lu9 1.97(3) 6_565
Lu5 Lu12 1.98(4) 6_565
Lu5 Lu12 2.30(3) .
Lu5 Lu13 2.815(19) .
Lu5 Lu10 2.854(12) 6_565
Lu6 Lu5 0.859(11) 6_565
Lu6 Lu8 1.018(12) 6_565
Lu6 Lu8 1.018(12) .
Lu6 Lu9 1.66(2) .
Lu6 Lu9 1.66(2) 6_565
Lu6 Lu13 2.344(16) 6_565
Lu6 Lu13 2.344(16) .
Lu6 Lu12 2.62(4) 6_565
Lu6 Lu12 2.62(4) .
Lu6 Lu10 3.322(12) 6_565
Lu7 Lu10 1.25(2) .
Lu7 Lu11 1.33(2) .
Lu7 Lu7 1.96(3) 6_565
Lu7 Lu12 2.38(3) .
Lu7 Lu13 2.409(19) .
Lu7 Lu3 2.564(12) 6_565
Lu7 Lu12 2.83(3) 6_565
Lu7 Lu9 2.95(2) 6_565
Lu7 Lu10 2.991(19) 6_565
Lu8 Lu8 1.18(3) 6_565
Lu8 Lu9 1.73(2) .
Lu8 Lu5 1.815(12) 6_565
Lu8 Lu13 1.85(2) 6_565
Lu8 Lu9 2.483(18) 6_565
Lu8 Lu13 2.796(17) .
Lu8 Lu10 2.981(19) 6_565
Lu8 Lu12 3.03(3) 6_565
Lu9 Lu13 1.23(3) 6_565
Lu9 Lu12 1.74(4) 6_565
Lu9 Lu5 1.97(3) 6_565
Lu9 Lu10 2.17(3) 6_565
Lu9 Lu8 2.483(18) 6_565
Lu9 Lu12 2.50(2) .
Lu9 Lu9 2.69(4) 6_565
Lu9 Lu3 2.88(2) 6_565
Lu10 Lu13 1.38(2) .
Lu10 Lu9 2.17(3) 6_565
Lu10 Lu11 2.200(17) .
Lu10 Lu12 2.26(2) .
Lu10 Lu5 2.854(12) 6_565
Lu10 Lu8 2.981(19) 6_565
Lu10 Lu7 2.991(19) 6_565
Lu10 Lu12 3.10(3) 6_565
Lu11 Lu7 1.33(2) 6_565
Lu11 Lu12 1.79(4) .
Lu11 Lu12 1.79(4) 6_565
Lu11 Lu10 2.200(17) 6_565
Lu11 Lu3 2.271(19) 6_565
Lu11 Lu13 3.01(2) .
Lu11 Lu13 3.01(2) 6_565
Lu11 Lu9 3.022(18) 6_565
Lu12 Lu12 1.20(4) 6_565
Lu12 Lu9 1.74(4) 6_565
Lu12 Lu5 1.98(4) 6_565
Lu12 Lu13 2.38(4) .
Lu12 Lu7 2.83(3) 6_565
Lu13 Lu9 1.23(3) 6_565
Lu13 Lu8 1.85(2) 6_565
Lu13 Lu5 1.91(2) 6_565
C1 C9 1.3513 .
C1 C5 1.3854 .
C1 C2 1.3957 .
C2 C12 1.3607 .
C2 C3 1.3749 .
C3 C15 1.3758 .
C3 C4 1.3845 .
C4 C18 1.3273 .
C4 C5 1.3835 .
C5 C6 1.3896 .
C6 C20 1.4254 .
C6 C7 1.4393 .
C7 C8 1.4124 .
C7 C23 1.4432 .
C8 C9 1.4104 .
C8 C26 1.4367 .
C9 C10 1.4056 .
C10 C11 1.3582 .
C10 C27 1.4073 .
C11 C30 1.3901 .
C11 C12 1.4173 .
C12 C13 1.3501 .
C13 C14 1.4025 .
C13 C32 1.4104 .
C14 C15 1.3699 .
C14 C34 1.3999 .
C15 C16 1.3854 .
C16 C17 1.3566 .
C16 C36 1.3651 .
C17 C39 1.2971 .
C17 C18 1.3300 .
C18 C19 1.3000 .
C19 C40 1.3204 .
C19 C20 1.5199 .
C20 C21 1.4304 .
C21 C22 1.4453 .
C21 C42 1.4553 .
C22 C23 1.3678 .
C22 C44 1.4675 .
C23 C24 1.7608 .
C24 C25 1.4390 .
C24 C46 1.4440 .
C25 C26 1.3617 .
C25 C48 1.4526 .
C26 C27 1.4216 .
C27 C28 1.4325 .
C28 C49 1.4123 .
C28 C29 1.4582 .
C29 C52 1.4257 .
C29 C30 1.4310 .
C30 C31 1.4290 .
C31 C32 1.3165 .
C31 C53 1.4231 .
C32 C33 1.4017 .
C33 C55 1.4030 .
C33 C34 1.4081 .
C34 C35 1.3607 .
C35 C57 1.3854 .
C35 C36 1.3871 .
C36 C37 1.3866 .
C37 C59 1.3939 .
C37 C38 1.4188 .
C38 C39 1.2647 .
C38 C61 1.4340 .
C39 C40 1.3154 .
C40 C41 1.5086 .
C41 C62 1.4129 .
C41 C42 1.4627 .
C42 C43 1.4381 .
C43 C64 1.3876 .
C43 C44 1.4553 .
C44 C45 1.5162 .
C45 C46 1.4466 .
C45 C66 1.4644 .
C46 C47 1.4412 .
C47 C68 1.3901 .
C47 C48 1.4622 .
C48 C49 1.4028 .
C49 C50 1.4110 .
C50 C69 1.4911 .
C50 C51 1.4935 .
C51 C72 1.2760 .
C51 C52 1.4618 .
C52 C53 1.4311 .
C53 C54 1.3622 .
C54 C73 1.3927 .
C54 C55 1.4203 .
C55 C56 1.3979 .
C56 C57 1.3659 .
C56 C75 1.3689 .
C57 C58 1.3676 .
C58 C59 1.3255 .
C58 C76 1.3716 .
C59 C60 1.4192 .
C60 C78 1.3770 .
C60 C61 1.4318 .
C61 C62 1.4662 .
C62 C63 1.4143 .
C63 C64 1.4469 .
C63 C79 1.4652 .
C64 C65 1.4604 .
C65 C80 1.4333 .
C65 C66 1.4941 .
C66 C67 1.4012 .
C67 C68 1.4514 .
C67 C82 1.4573 .
C68 C69 1.4361 .
C69 C70 1.4605 .
C70 C71 1.0343 .
C70 C82 1.4611 .
C71 C84 1.4959 .
C71 C72 1.4963 .
C72 C73 1.4922 .
C73 C74 1.4584 .
C74 C75 1.3595 .
C74 C84 1.5043 .
C75 C76 1.3689 .
C76 C77 1.4149 .
C77 C78 1.3898 .
C77 C83 1.4127 .
C78 C79 1.4354 .
C79 C80 1.4348 .
C80 C81 1.3919 .
C81 C83 1.3726 .
C81 C82 1.5629 .
C83 C84 1.6399 .
Ni1A N1A 1.956(6) .
Ni1A N3A 1.964(6) .
Ni1A N2A 1.967(4) .
Ni1A N2A 1.967(4) 6_565
C1A C2A 1.523(9) .
N2A C13A 1.378(6) .
N2A C6A 1.382(6) .
C2A C3A 1.494(7) .
N3A C15A 1.376(6) .
N3A C15A 1.376(6) 6_565
C18A C17A 1.524(9) .
C17A C16A 1.505(7) .
C16A C16A 1.346(11) 6_565
C16A C15A 1.441(7) .
C15A C14A 1.366(7) .
C14A C13A 1.374(7) .
C13A C10A 1.437(7) .
C12A C11A 1.528(9) .
C11A C10A 1.507(7) .
C10A C7A 1.362(8) .
C9A C8A 1.537(10) .
C8A C7A 1.483(7) .
C7A C6A 1.449(7) .
C6A C5A 1.370(7) .
C5A C4A 1.379(7) .
C4A N1A 1.377(6) .
C4A C3A 1.444(7) .
C3A C3A 1.353(12) 6_565
N1A C4A 1.377(6) 6_565
Cl1B C1B 1.71(2) 6_565
Cl1B C1B 1.71(2) .
C1B C1B 0.67(3) 6_565
C1B Cl3B 1.59(2) 6_565
C1B Cl2B 1.64(2) .
C1B Cl3B 1.80(2) .
Cl3B Cl3B 1.041(17) 6_565
Cl3B C1B 1.59(2) 6_565
Cl2B C1B 1.64(2) 6_565
Cl1C C5C 1.72(2) .
C5C Cl3C 1.72(2) .
C5C Cl2C 1.73(2) .
